data_4122728
loop_
_publ_author_name
'Inomata, Koya'
'Watanabe, Takahito'
'Tobita, Hiromi'

_publ_section_title
;
 Cationic Metallogermylene and Dicationic Dimetallodigermenes: Synthesis
 by Chloride Abstraction from N-Heterocyclic Carbene-Stabilized
 Chlorometallogermylenes.
;
_journal_issue 41
_journal_name_full 'Journal of the American Chemical Society'
_journal_page_first 14341
_journal_paper_doi 10.1021/ja506018f
_journal_volume 136
_journal_year 2014
_chemical_formula_moiety '(C40 H51 Ge N2 O3 W), (C32 H12 B F24)'
_chemical_formula_sum 'C72 H63 B F24 Ge N2 O3 W'
_chemical_formula_weight 1727.50
_chemical_name_systematic
; 
 ? 
;
_space_group_IT_number 2
_symmetry_cell_setting triclinic
_symmetry_space_group_name_Hall '-P 1'
_symmetry_space_group_name_H-M 'P -1'
_atom_sites_solution_hydrogens geom
_atom_sites_solution_primary heavy
_atom_sites_solution_secondary difmap
_audit_creation_method SHELXL-97
_cell_angle_alpha 97.1830(12)
_cell_angle_beta 92.0485(10)
_cell_angle_gamma 101.4381(9)
_cell_formula_units_Z 4
_cell_length_a 14.9419(6)
_cell_length_b 18.7250(6)
_cell_length_c 26.8623(9)
_cell_measurement_reflns_used 51746
_cell_measurement_temperature 140(2)
_cell_measurement_theta_max 27.38
_cell_measurement_theta_min 1.44
_cell_volume 7294.5(4)
_computing_cell_refinement PROCESS-AUTO
_computing_data_collection PROCESS-AUTO
_computing_data_reduction 'teXsan Ver.1.11'
_computing_molecular_graphics 'Yadokari-XG 2009'
_computing_publication_material 'Yadokari-XG 2009'
_computing_structure_refinement 'SHELXL-97 (Sheldrick, 1997)'
_computing_structure_solution 'SHELXS-97 (Sheldrick, 1990)'
_diffrn_ambient_temperature 140(2)
_diffrn_detector_area_resol_mean 10.00
_diffrn_measured_fraction_theta_full 0.953
_diffrn_measured_fraction_theta_max 0.953
_diffrn_measurement_device_type 'Rigaku RAXIS-RAPID Imaging Plate'
_diffrn_measurement_method \w
_diffrn_radiation_monochromator graphite
_diffrn_radiation_source 'rotating-anode X-ray tube'
_diffrn_radiation_type MoK\a
_diffrn_radiation_wavelength 0.71073
_diffrn_reflns_av_R_equivalents 0.0661
_diffrn_reflns_av_sigmaI/netI 0.0687
_diffrn_reflns_limit_h_max 19
_diffrn_reflns_limit_h_min -17
_diffrn_reflns_limit_k_max 24
_diffrn_reflns_limit_k_min -24
_diffrn_reflns_limit_l_max 34
_diffrn_reflns_limit_l_min -34
_diffrn_reflns_number 65040
_diffrn_reflns_theta_full 27.38
_diffrn_reflns_theta_max 27.38
_diffrn_reflns_theta_min 0.77
_exptl_absorpt_coefficient_mu 2.096
_exptl_absorpt_correction_T_max 0.5359
_exptl_absorpt_correction_T_min 0.5191
_exptl_absorpt_correction_type numerical
_exptl_absorpt_process_details 'NUMABS (Higashi, 1999)'
_exptl_crystal_colour block
_exptl_crystal_density_diffrn 1.573
_exptl_crystal_density_method 'not measured'
_exptl_crystal_description blue
_exptl_crystal_F_000 3440
_exptl_crystal_size_max 0.36
_exptl_crystal_size_mid 0.34
_exptl_crystal_size_min 0.34
_refine_diff_density_max 3.371
_refine_diff_density_min -2.414
_refine_diff_density_rms 0.227
_refine_ls_extinction_method none
_refine_ls_goodness_of_fit_ref 1.087
_refine_ls_hydrogen_treatment constr
_refine_ls_matrix_type full
_refine_ls_number_parameters 1806
_refine_ls_number_reflns 31582
_refine_ls_number_restraints 0
_refine_ls_restrained_S_all 1.087
_refine_ls_R_factor_all 0.1142
_refine_ls_R_factor_gt 0.0823
_refine_ls_shift/su_max 0.002
_refine_ls_shift/su_mean 0.000
_refine_ls_structure_factor_coef Fsqd
_refine_ls_weighting_details 'calc w=1/[\s^2^(Fo^2^)+(0.0964P)^2^+70.5275P] where P=(Fo^2^+2Fc^2^)/3'
_refine_ls_weighting_scheme calc
_refine_ls_wR_factor_gt 0.1989
_refine_ls_wR_factor_ref 0.2195
_reflns_number_gt 23685
_reflns_number_total 31582
_reflns_threshold_expression >2sigma(I)
_cod_data_source_file ja506018f_si_002.cif
_cod_data_source_block '[Cp*(CO)3WGe(IPr)](BAr4)_2'
_cod_depositor_comments 'Adding full bibliography for 4122725--4122730.cif.'
_cod_original_sg_symbol_H-M P-1
_cod_database_code 4122728

loop_
_symmetry_equiv_pos_as_xyz
'x, y, z'
'-x, -y, -z'

loop_
_atom_site_label
_atom_site_type_symbol
_atom_site_fract_x
_atom_site_fract_y
_atom_site_fract_z
_atom_site_U_iso_or_equiv
_atom_site_adp_type
_atom_site_occupancy
_atom_site_symmetry_multiplicity
_atom_site_calc_flag
_atom_site_refinement_flags
_atom_site_disorder_assembly
_atom_site_disorder_group
W1 W 0.12596(2) 0.29429(2) 0.821541(14) 0.03001(10) Uani 1 1 d . . .
Ge1 Ge 0.16789(7) 0.31155(5) 0.91682(4) 0.0346(2) Uani 1 1 d . . .
C1 C 0.2572(7) 0.3416(7) 0.8315(5) 0.049(3) Uani 1 1 d . . .
O1 O 0.3310(6) 0.3759(6) 0.8365(4) 0.080(3) Uani 1 1 d . . .
C2 C 0.1687(7) 0.2409(6) 0.7616(4) 0.040(2) Uani 1 1 d . . .
O2 O 0.1896(7) 0.2090(5) 0.7254(3) 0.064(2) Uani 1 1 d . . .
C3 C 0.1115(6) 0.1931(5) 0.8387(4) 0.0303(19) Uani 1 1 d . . .
O3 O 0.0984(5) 0.1313(4) 0.8454(3) 0.0432(17) Uani 1 1 d . . .
C4 C 0.0785(9) 0.4062(6) 0.8352(4) 0.051(3) Uani 1 1 d . . .
C5 C 0.0885(7) 0.3890(5) 0.7827(4) 0.039(2) Uani 1 1 d . . .
C6 C 0.0211(7) 0.3237(5) 0.7647(4) 0.037(2) Uani 1 1 d . . .
C7 C -0.0286(7) 0.3005(6) 0.8053(4) 0.040(2) Uani 1 1 d . . .
C8 C 0.0056(8) 0.3516(6) 0.8494(4) 0.045(2) Uani 1 1 d . . .
C9 C 0.1269(12) 0.4751(7) 0.8683(6) 0.082(5) Uani 1 1 d . . .
H1 H 0.1412 0.4631 0.9018 0.122 Uiso 1 1 calc R . .
H2 H 0.0873 0.5111 0.8711 0.122 Uiso 1 1 calc R . .
H3 H 0.1838 0.4958 0.8535 0.122 Uiso 1 1 calc R . .
C10 C 0.1510(9) 0.4358(8) 0.7516(6) 0.068(4) Uani 1 1 d . . .
H4 H 0.1641 0.4053 0.7215 0.102 Uiso 1 1 calc R . .
H5 H 0.2083 0.4582 0.7714 0.102 Uiso 1 1 calc R . .
H6 H 0.1215 0.4746 0.7417 0.102 Uiso 1 1 calc R . .
C11 C 0.0024(9) 0.2867(7) 0.7110(4) 0.059(3) Uani 1 1 d . . .
H7 H -0.0134 0.2332 0.7106 0.088 Uiso 1 1 calc R . .
H8 H 0.0571 0.2994 0.6923 0.088 Uiso 1 1 calc R . .
H9 H -0.0486 0.3033 0.6953 0.088 Uiso 1 1 calc R . .
C12 C -0.1115(8) 0.2379(7) 0.8007(6) 0.062(3) Uani 1 1 d . . .
H10 H -0.1603 0.2495 0.7797 0.093 Uiso 1 1 calc R . .
H11 H -0.1330 0.2312 0.8342 0.093 Uiso 1 1 calc R . .
H12 H -0.0948 0.1926 0.7852 0.093 Uiso 1 1 calc R . .
C13 C -0.0375(11) 0.3535(10) 0.8987(5) 0.078(5) Uani 1 1 d . . .
H13 H -0.0618 0.3031 0.9051 0.117 Uiso 1 1 calc R . .
H14 H -0.0874 0.3804 0.8978 0.117 Uiso 1 1 calc R . .
H15 H 0.0084 0.3783 0.9255 0.117 Uiso 1 1 calc R . .
C14 C 0.1963(5) 0.2193(4) 0.9408(3) 0.0232(16) Uani 1 1 d . . .
N1 N 0.2710(5) 0.1893(4) 0.9372(3) 0.0261(15) Uani 1 1 d . . .
C15 C 0.2657(6) 0.1360(5) 0.9699(3) 0.0316(19) Uani 1 1 d . . .
H16 H 0.3097 0.1068 0.9748 0.038 Uiso 1 1 calc R . .
C16 C 0.1878(6) 0.1336(5) 0.9928(4) 0.033(2) Uani 1 1 d . . .
H17 H 0.1661 0.1025 1.0171 0.039 Uiso 1 1 calc R . .
N2 N 0.1445(5) 0.1845(4) 0.9749(3) 0.0267(15) Uani 1 1 d . . .
C17 C 0.3476(6) 0.2132(5) 0.9084(3) 0.0281(18) Uani 1 1 d . . .
C18 C 0.3616(7) 0.1705(5) 0.8650(4) 0.036(2) Uani 1 1 d . . .
C19 C 0.4336(9) 0.1960(7) 0.8379(4) 0.053(3) Uani 1 1 d . . .
H18 H 0.4447 0.1668 0.8081 0.064 Uiso 1 1 calc R . .
C20 C 0.4923(9) 0.2652(7) 0.8533(5) 0.059(3) Uani 1 1 d . . .
H19 H 0.5412 0.2828 0.8334 0.071 Uiso 1 1 calc R . .
C21 C 0.4781(7) 0.3068(6) 0.8971(4) 0.045(2) Uani 1 1 d . . .
H20 H 0.5179 0.3530 0.9073 0.054 Uiso 1 1 calc R . .
C22 C 0.4067(6) 0.2825(5) 0.9269(3) 0.0312(19) Uani 1 1 d . . .
C23 C 0.2997(7) 0.0929(5) 0.8490(4) 0.040(2) Uani 1 1 d . . .
H21 H 0.2421 0.0890 0.8673 0.048 Uiso 1 1 calc R . .
C24 C 0.2755(11) 0.0820(7) 0.7917(4) 0.065(4) Uani 1 1 d . . .
H22 H 0.3295 0.0750 0.7736 0.097 Uiso 1 1 calc R . .
H23 H 0.2554 0.1256 0.7824 0.097 Uiso 1 1 calc R . .
H24 H 0.2262 0.0387 0.7828 0.097 Uiso 1 1 calc R . .
C25 C 0.3520(9) 0.0337(7) 0.8631(5) 0.055(3) Uani 1 1 d . . .
H25 H 0.3193 -0.0151 0.8474 0.083 Uiso 1 1 calc R . .
H26 H 0.3560 0.0350 0.8997 0.083 Uiso 1 1 calc R . .
H27 H 0.4138 0.0437 0.8510 0.083 Uiso 1 1 calc R . .
C26 C 0.3952(6) 0.3242(4) 0.9770(3) 0.0294(18) Uani 1 1 d . . .
H28 H 0.3280 0.3174 0.9812 0.035 Uiso 1 1 calc R . .
C27 C 0.4327(9) 0.4069(6) 0.9812(5) 0.054(3) Uani 1 1 d . . .
H29 H 0.4993 0.4161 0.9789 0.081 Uiso 1 1 calc R . .
H30 H 0.4182 0.4309 1.0136 0.081 Uiso 1 1 calc R . .
H31 H 0.4048 0.4267 0.9538 0.081 Uiso 1 1 calc R . .
C28 C 0.4357(8) 0.2911(6) 1.0193(4) 0.045(2) Uani 1 1 d . . .
H32 H 0.4151 0.2375 1.0139 0.067 Uiso 1 1 calc R . .
H33 H 0.4154 0.3109 1.0516 0.067 Uiso 1 1 calc R . .
H34 H 0.5027 0.3036 1.0199 0.067 Uiso 1 1 calc R . .
C29 C 0.0645(6) 0.2085(5) 0.9939(3) 0.0285(18) Uani 1 1 d . . .
C30 C 0.0797(6) 0.2708(5) 1.0316(4) 0.033(2) Uani 1 1 d . . .
C31 C 0.0019(7) 0.2938(6) 1.0476(4) 0.042(2) Uani 1 1 d . . .
H35 H 0.0084 0.3371 1.0711 0.050 Uiso 1 1 calc R . .
C32 C -0.0853(7) 0.2561(7) 1.0307(4) 0.049(3) Uani 1 1 d . . .
H36 H -0.1372 0.2721 1.0439 0.058 Uiso 1 1 calc R . .
C33 C -0.0969(6) 0.1959(6) 0.9950(4) 0.044(3) Uani 1 1 d . . .
H37 H -0.1572 0.1715 0.9831 0.052 Uiso 1 1 calc R . .
C34 C -0.0240(6) 0.1695(5) 0.9758(4) 0.037(2) Uani 1 1 d . . .
C35 C 0.1740(7) 0.3087(5) 1.0539(4) 0.038(2) Uani 1 1 d . . .
H38 H 0.2190 0.2939 1.0300 0.045 Uiso 1 1 calc R . .
C36 C 0.1903(9) 0.3914(6) 1.0608(5) 0.060(3) Uani 1 1 d . . .
H39 H 0.1691 0.4079 1.0301 0.090 Uiso 1 1 calc R . .
H40 H 0.2558 0.4118 1.0678 0.090 Uiso 1 1 calc R . .
H41 H 0.1565 0.4083 1.0890 0.090 Uiso 1 1 calc R . .
C37 C 0.1921(8) 0.2799(7) 1.1029(4) 0.055(3) Uani 1 1 d . . .
H42 H 0.2542 0.3027 1.1168 0.083 Uiso 1 1 calc R . .
H43 H 0.1861 0.2264 1.0966 0.083 Uiso 1 1 calc R . .
H44 H 0.1478 0.2920 1.1269 0.083 Uiso 1 1 calc R . .
C38 C -0.0386(7) 0.1010(6) 0.9372(4) 0.042(2) Uani 1 1 d . . .
H45 H 0.0221 0.0915 0.9269 0.050 Uiso 1 1 calc R . .
C39 C -0.0956(9) 0.1117(8) 0.8903(5) 0.062(3) Uani 1 1 d . . .
H46 H -0.1532 0.1246 0.9007 0.093 Uiso 1 1 calc R . .
H47 H -0.1086 0.0660 0.8668 0.093 Uiso 1 1 calc R . .
H48 H -0.0609 0.1513 0.8739 0.093 Uiso 1 1 calc R . .
C40 C -0.0909(9) 0.0342(6) 0.9594(5) 0.057(3) Uani 1 1 d . . .
H49 H -0.0543 0.0248 0.9880 0.086 Uiso 1 1 calc R . .
H50 H -0.1023 -0.0090 0.9336 0.086 Uiso 1 1 calc R . .
H51 H -0.1493 0.0442 0.9707 0.086 Uiso 1 1 calc R . .
W2 W 0.25825(2) 0.284743(18) 0.324726(12) 0.02405(9) Uani 1 1 d . . .
Ge2 Ge 0.21333(6) 0.30369(5) 0.41654(3) 0.0283(2) Uani 1 1 d . . .
C41 C 0.2179(6) 0.1819(5) 0.3416(3) 0.0273(18) Uani 1 1 d . . .
O4 O 0.1953(4) 0.1221(3) 0.3465(2) 0.0341(14) Uani 1 1 d . . .
C42 C 0.1964(6) 0.2306(5) 0.2601(3) 0.0326(19) Uani 1 1 d . . .
O5 O 0.1659(5) 0.2000(5) 0.2222(3) 0.0493(18) Uani 1 1 d . . .
C43 C 0.1481(7) 0.3288(6) 0.3275(4) 0.040(2) Uani 1 1 d . . .
O6 O 0.0898(7) 0.3603(6) 0.3285(3) 0.070(3) Uani 1 1 d . . .
C44 C 0.3985(7) 0.3550(7) 0.3646(4) 0.050(3) Uani 1 1 d . . .
C45 C 0.4186(6) 0.2985(7) 0.3294(6) 0.060(4) Uani 1 1 d . . .
C46 C 0.3896(7) 0.3096(6) 0.2795(4) 0.046(3) Uani 1 1 d . . .
C47 C 0.3511(6) 0.3735(5) 0.2859(4) 0.034(2) Uani 1 1 d . . .
C48 C 0.3571(7) 0.4008(5) 0.3380(4) 0.041(2) Uani 1 1 d . . .
C49 C 0.4320(10) 0.3725(12) 0.4192(5) 0.114(8) Uani 1 1 d . . .
H52 H 0.4317 0.3267 0.4333 0.170 Uiso 1 1 calc R . .
H53 H 0.3917 0.4003 0.4377 0.170 Uiso 1 1 calc R . .
H54 H 0.4944 0.4020 0.4222 0.170 Uiso 1 1 calc R . .
C50 C 0.4705(9) 0.2403(10) 0.3419(10) 0.136(10) Uani 1 1 d . . .
H55 H 0.4510 0.2236 0.3737 0.204 Uiso 1 1 calc R . .
H56 H 0.5363 0.2612 0.3451 0.204 Uiso 1 1 calc R . .
H57 H 0.4576 0.1985 0.3150 0.204 Uiso 1 1 calc R . .
C51 C 0.4048(10) 0.2690(7) 0.2306(6) 0.083(5) Uani 1 1 d . . .
H58 H 0.3907 0.2160 0.2325 0.125 Uiso 1 1 calc R . .
H59 H 0.4689 0.2838 0.2228 0.125 Uiso 1 1 calc R . .
H60 H 0.3649 0.2802 0.2041 0.125 Uiso 1 1 calc R . .
C52 C 0.3175(9) 0.4106(8) 0.2427(5) 0.069(4) Uani 1 1 d . . .
H61 H 0.2643 0.4310 0.2527 0.103 Uiso 1 1 calc R . .
H62 H 0.3003 0.3741 0.2127 0.103 Uiso 1 1 calc R . .
H63 H 0.3666 0.4502 0.2353 0.103 Uiso 1 1 calc R . .
C53 C 0.3318(11) 0.4721(7) 0.3597(6) 0.083(5) Uani 1 1 d . . .
H64 H 0.3864 0.5116 0.3637 0.124 Uiso 1 1 calc R . .
H65 H 0.3066 0.4667 0.3925 0.124 Uiso 1 1 calc R . .
H66 H 0.2859 0.4841 0.3369 0.124 Uiso 1 1 calc R . .
C54 C 0.1330(6) 0.2099(4) 0.4367(3) 0.0237(16) Uani 1 1 d . . .
N3 N 0.1663(5) 0.1737(4) 0.4706(3) 0.0256(14) Uani 1 1 d . . .
C55 C 0.0961(6) 0.1224(5) 0.4861(3) 0.0299(18) Uani 1 1 d . . .
H67 H 0.1014 0.0895 0.5098 0.036 Uiso 1 1 calc R . .
C56 C 0.0193(6) 0.1285(5) 0.4612(3) 0.0301(18) Uani 1 1 d . . .
H68 H -0.0404 0.1006 0.4638 0.036 Uiso 1 1 calc R . .
N4 N 0.0431(5) 0.1839(4) 0.4302(3) 0.0230(14) Uani 1 1 d . . .
C57 C 0.2608(6) 0.1937(5) 0.4914(3) 0.0264(17) Uani 1 1 d . . .
C58 C 0.3229(6) 0.1492(5) 0.4758(3) 0.0284(18) Uani 1 1 d . . .
C59 C 0.4128(6) 0.1743(5) 0.4939(4) 0.035(2) Uani 1 1 d . . .
H69 H 0.4570 0.1461 0.4838 0.042 Uiso 1 1 calc R . .
C60 C 0.4401(6) 0.2386(5) 0.5260(3) 0.034(2) Uani 1 1 d . . .
H70 H 0.5029 0.2550 0.5368 0.041 Uiso 1 1 calc R . .
C61 C 0.3777(7) 0.2796(5) 0.5427(4) 0.036(2) Uani 1 1 d . . .
H71 H 0.3974 0.3231 0.5658 0.043 Uiso 1 1 calc R . .
C62 C 0.2852(6) 0.2578(5) 0.5259(3) 0.0298(18) Uani 1 1 d . . .
C63 C 0.2934(7) 0.0759(5) 0.4433(4) 0.037(2) Uani 1 1 d . . .
H72 H 0.2319 0.0740 0.4267 0.045 Uiso 1 1 calc R . .
C64 C 0.3580(8) 0.0615(7) 0.4028(5) 0.055(3) Uani 1 1 d . . .
H73 H 0.3718 0.1041 0.3845 0.083 Uiso 1 1 calc R . .
H74 H 0.3292 0.0179 0.3794 0.083 Uiso 1 1 calc R . .
H75 H 0.4148 0.0533 0.4183 0.083 Uiso 1 1 calc R . .
C65 C 0.2843(11) 0.0145(6) 0.4778(5) 0.065(4) Uani 1 1 d . . .
H76 H 0.3443 0.0149 0.4938 0.098 Uiso 1 1 calc R . .
H77 H 0.2610 -0.0334 0.4575 0.098 Uiso 1 1 calc R . .
H78 H 0.2416 0.0233 0.5036 0.098 Uiso 1 1 calc R . .
C66 C 0.2162(7) 0.2992(5) 0.5495(4) 0.038(2) Uani 1 1 d . . .
H79 H 0.1602 0.2874 0.5261 0.046 Uiso 1 1 calc R . .
C67 C 0.2477(10) 0.3826(6) 0.5575(4) 0.056(3) Uani 1 1 d . . .
H80 H 0.2988 0.3967 0.5831 0.084 Uiso 1 1 calc R . .
H81 H 0.1970 0.4054 0.5687 0.084 Uiso 1 1 calc R . .
H82 H 0.2678 0.3993 0.5258 0.084 Uiso 1 1 calc R . .
C68 C 0.1881(8) 0.2721(7) 0.5986(4) 0.054(3) Uani 1 1 d . . .
H83 H 0.1677 0.2185 0.5931 0.081 Uiso 1 1 calc R . .
H84 H 0.1380 0.2947 0.6112 0.081 Uiso 1 1 calc R . .
H85 H 0.2404 0.2855 0.6234 0.081 Uiso 1 1 calc R . .
C69 C -0.0208(6) 0.2133(5) 0.4013(3) 0.0291(18) Uani 1 1 d . . .
C70 C -0.0410(6) 0.2801(5) 0.4209(4) 0.035(2) Uani 1 1 d . . .
C71 C -0.0998(8) 0.3083(7) 0.3906(4) 0.050(3) Uani 1 1 d . . .
H86 H -0.1137 0.3549 0.4018 0.060 Uiso 1 1 calc R . .
C72 C -0.1377(9) 0.2713(8) 0.3456(5) 0.061(3) Uani 1 1 d . . .
H87 H -0.1777 0.2920 0.3262 0.074 Uiso 1 1 calc R . .
C73 C -0.1188(7) 0.2040(7) 0.3280(4) 0.050(3) Uani 1 1 d . . .
H88 H -0.1468 0.1783 0.2969 0.060 Uiso 1 1 calc R . .
C74 C -0.0585(6) 0.1733(5) 0.3556(3) 0.0322(19) Uani 1 1 d . . .
C75 C -0.0057(7) 0.3180(5) 0.4733(4) 0.035(2) Uani 1 1 d . . .
H89 H 0.0555 0.3064 0.4808 0.042 Uiso 1 1 calc R . .
C76 C 0.0050(12) 0.4016(6) 0.4793(5) 0.077(5) Uani 1 1 d . . .
H90 H 0.0214 0.4220 0.5146 0.115 Uiso 1 1 calc R . .
H91 H -0.0529 0.4140 0.4687 0.115 Uiso 1 1 calc R . .
H92 H 0.0532 0.4224 0.4583 0.115 Uiso 1 1 calc R . .
C77 C -0.0700(8) 0.2879(6) 0.5117(4) 0.048(3) Uani 1 1 d . . .
H93 H -0.1269 0.3061 0.5089 0.072 Uiso 1 1 calc R . .
H94 H -0.0410 0.3043 0.5456 0.072 Uiso 1 1 calc R . .
H95 H -0.0837 0.2341 0.5055 0.072 Uiso 1 1 calc R . .
C78 C -0.0427(6) 0.0973(5) 0.3365(3) 0.035(2) Uani 1 1 d . . .
H96 H 0.0096 0.0883 0.3575 0.042 Uiso 1 1 calc R . .
C79 C -0.0180(8) 0.0903(8) 0.2823(4) 0.055(3) Uani 1 1 d . . .
H97 H -0.0672 0.1008 0.2611 0.082 Uiso 1 1 calc R . .
H98 H -0.0096 0.0401 0.2717 0.082 Uiso 1 1 calc R . .
H99 H 0.0390 0.1253 0.2790 0.082 Uiso 1 1 calc R . .
C80 C -0.1272(7) 0.0397(6) 0.3438(5) 0.047(3) Uani 1 1 d . . .
H100 H -0.1414 0.0448 0.3793 0.071 Uiso 1 1 calc R . .
H101 H -0.1154 -0.0096 0.3338 0.071 Uiso 1 1 calc R . .
H102 H -0.1793 0.0467 0.3231 0.071 Uiso 1 1 calc R . .
B1 B 0.6667(7) 0.2516(5) 0.1349(4) 0.0263(19) Uani 1 1 d . . .
C81 C 0.5913(6) 0.1848(4) 0.1505(3) 0.0271(18) Uani 1 1 d . . .
C82 C 0.6073(6) 0.1492(5) 0.1920(3) 0.0304(19) Uani 1 1 d . . .
H103 H 0.6659 0.1622 0.2095 0.036 Uiso 1 1 calc R . .
C83 C 0.5406(6) 0.0955(5) 0.2086(3) 0.0285(18) Uani 1 1 d . . .
C84 C 0.4546(6) 0.0751(5) 0.1843(4) 0.035(2) Uani 1 1 d . . .
H104 H 0.4088 0.0387 0.1953 0.042 Uiso 1 1 calc R . .
C85 C 0.4372(6) 0.1097(5) 0.1433(4) 0.0309(19) Uani 1 1 d . . .
C86 C 0.5038(6) 0.1632(5) 0.1274(3) 0.0272(17) Uani 1 1 d . . .
H105 H 0.4889 0.1862 0.0995 0.033 Uiso 1 1 calc R . .
C87 C 0.5614(7) 0.0612(6) 0.2541(4) 0.041(2) Uani 1 1 d . . .
F1 F 0.5273(5) -0.0110(3) 0.2481(3) 0.0584(18) Uani 1 1 d . . .
F2 F 0.6498(4) 0.0685(4) 0.2651(3) 0.064(2) Uani 1 1 d . . .
F3 F 0.5237(6) 0.0879(4) 0.2944(3) 0.070(2) Uani 1 1 d . . .
C88 C 0.3425(6) 0.0904(6) 0.1180(4) 0.040(2) Uani 1 1 d . . .
F4 F 0.2943(5) 0.0283(5) 0.1279(3) 0.079(3) Uani 1 1 d . . .
F5 F 0.2976(6) 0.1417(5) 0.1261(5) 0.126(5) Uani 1 1 d . . .
F6 F 0.3459(5) 0.0786(5) 0.0677(3) 0.070(2) Uani 1 1 d . . .
C89 C 0.6424(6) 0.3247(4) 0.1674(3) 0.0259(17) Uani 1 1 d . . .
C90 C 0.5870(5) 0.3666(4) 0.1465(3) 0.0248(17) Uani 1 1 d . . .
H106 H 0.5687 0.3554 0.1117 0.030 Uiso 1 1 calc R . .
C91 C 0.5575(6) 0.4241(4) 0.1749(3) 0.0250(17) Uani 1 1 d . . .
C92 C 0.5810(6) 0.4418(5) 0.2254(3) 0.0310(19) Uani 1 1 d . . .
H107 H 0.5609 0.4811 0.2446 0.037 Uiso 1 1 calc R . .
C93 C 0.6353(6) 0.4004(5) 0.2478(3) 0.0290(18) Uani 1 1 d . A .
C94 C 0.6657(6) 0.3440(5) 0.2190(3) 0.0271(17) Uani 1 1 d . . .
H108 H 0.7038 0.3175 0.2350 0.033 Uiso 1 1 calc R . .
C95 C 0.4958(7) 0.4639(5) 0.1483(4) 0.0319(19) Uani 1 1 d . . .
F7 F 0.4145(4) 0.4191(3) 0.1336(2) 0.0476(15) Uani 1 1 d . . .
F8 F 0.4792(4) 0.5222(3) 0.1764(2) 0.0419(13) Uani 1 1 d . . .
F9 F 0.5303(5) 0.4851(4) 0.1068(2) 0.0505(16) Uani 1 1 d . . .
C96 C 0.6626(7) 0.4175(5) 0.3021(4) 0.037(2) Uani 1 1 d . . .
F10 F 0.7228(8) 0.4752(7) 0.3152(5) 0.118(4) Uiso 1 1 d . A 1
F11 F 0.6721(8) 0.3608(6) 0.3241(4) 0.105(3) Uiso 1 1 d . A 1
F12 F 0.5929(6) 0.4353(5) 0.3298(3) 0.080(2) Uiso 1 1 d . A 1
C97 C 0.6658(5) 0.2568(4) 0.0745(3) 0.0246(17) Uani 1 1 d . . .
C98 C 0.7003(6) 0.3235(5) 0.0563(3) 0.0311(19) Uani 1 1 d . . .
H109 H 0.7210 0.3666 0.0796 0.037 Uiso 1 1 calc R . .
C99 C 0.7049(6) 0.3282(6) 0.0047(4) 0.038(2) Uani 1 1 d . . .
C100 C 0.6754(7) 0.2672(6) -0.0299(4) 0.044(2) Uani 1 1 d . . .
H110 H 0.6780 0.2704 -0.0648 0.052 Uiso 1 1 calc R . .
C101 C 0.6421(7) 0.2014(6) -0.0133(4) 0.042(2) Uani 1 1 d . . .
C102 C 0.6365(6) 0.1957(5) 0.0384(4) 0.034(2) Uani 1 1 d . . .
H111 H 0.6124 0.1494 0.0488 0.041 Uiso 1 1 calc R . .
C103 C 0.7435(8) 0.4006(7) -0.0122(4) 0.052(3) Uani 1 1 d . . .
F13 F 0.8322(6) 0.4218(5) 0.0000(4) 0.096(3) Uani 1 1 d . . .
F14 F 0.7076(8) 0.4537(5) 0.0097(4) 0.114(4) Uani 1 1 d . . .
F15 F 0.7362(9) 0.4006(6) -0.0597(3) 0.116(4) Uani 1 1 d . . .
C104 C 0.6074(9) 0.1316(8) -0.0495(4) 0.058(3) Uani 1 1 d . . .
F16 F 0.6451(8) 0.0785(6) -0.0384(4) 0.108(3) Uiso 1 1 d . . .
F17 F 0.5205(9) 0.1087(6) -0.0486(4) 0.114(3) Uiso 1 1 d . . .
F18 F 0.6221(8) 0.1398(6) -0.0960(5) 0.117(4) Uiso 1 1 d . . .
C105 C 0.7712(6) 0.2414(4) 0.1481(3) 0.0268(17) Uani 1 1 d . . .
C106 C 0.8416(5) 0.2984(4) 0.1699(3) 0.0240(16) Uani 1 1 d . . .
H112 H 0.8288 0.3458 0.1796 0.029 Uiso 1 1 calc R . .
C107 C 0.9300(6) 0.2876(5) 0.1777(3) 0.0284(18) Uani 1 1 d . . .
C108 C 0.9532(6) 0.2203(5) 0.1634(3) 0.0281(18) Uani 1 1 d . . .
H113 H 1.0136 0.2131 0.1694 0.034 Uiso 1 1 calc R . .
C109 C 0.8844(6) 0.1635(5) 0.1397(4) 0.0328(19) Uani 1 1 d . . .
C110 C 0.7963(6) 0.1740(4) 0.1331(3) 0.0273(18) Uani 1 1 d . . .
H114 H 0.7506 0.1338 0.1177 0.033 Uiso 1 1 calc R . .
C111 C 1.0004(7) 0.3515(6) 0.2011(4) 0.041(2) Uani 1 1 d . . .
F19 F 0.9724(5) 0.3871(4) 0.2410(3) 0.069(2) Uani 1 1 d . . .
F20 F 1.0802(4) 0.3350(4) 0.2141(3) 0.0593(19) Uani 1 1 d . . .
F21 F 1.0229(5) 0.4007(4) 0.1679(3) 0.070(2) Uani 1 1 d . . .
C112 C 0.9085(7) 0.0912(5) 0.1221(4) 0.042(2) Uani 1 1 d . . .
F22 F 0.9090(7) 0.0495(5) 0.1558(4) 0.095(3) Uiso 1 1 d . . .
F23 F 0.9871(6) 0.1000(5) 0.0987(3) 0.086(3) Uiso 1 1 d . . .
F24 F 0.8507(5) 0.0506(4) 0.0855(3) 0.0609(18) Uiso 1 1 d . . .
B2 B 0.3034(7) 0.7489(5) 0.3704(3) 0.0235(18) Uani 1 1 d . . .
C113 C 0.3067(5) 0.7389(4) 0.4292(3) 0.0235(16) Uani 1 1 d . . .
C114 C 0.3086(6) 0.6705(4) 0.4452(3) 0.0252(17) Uani 1 1 d . . .
H115 H 0.3052 0.6290 0.4204 0.030 Uiso 1 1 calc R . .
C115 C 0.3151(6) 0.6611(4) 0.4953(3) 0.0257(17) Uani 1 1 d . . .
C116 C 0.3222(6) 0.7199(5) 0.5327(3) 0.0327(19) Uani 1 1 d . . .
H116 H 0.3268 0.7136 0.5672 0.039 Uiso 1 1 calc R . .
C117 C 0.3222(6) 0.7882(5) 0.5186(3) 0.0284(18) Uani 1 1 d . . .
C118 C 0.3150(6) 0.7975(4) 0.4687(3) 0.0234(16) Uani 1 1 d . . .
H117 H 0.3158 0.8455 0.4605 0.028 Uiso 1 1 calc R . .
C119 C 0.3133(8) 0.5852(5) 0.5087(4) 0.043(2) Uani 1 1 d . . .
F25 F 0.3842(6) 0.5588(4) 0.4922(3) 0.073(2) Uani 1 1 d . . .
F26 F 0.2410(6) 0.5374(4) 0.4867(3) 0.083(3) Uani 1 1 d . . .
F27 F 0.3157(7) 0.5824(4) 0.5573(2) 0.072(2) Uani 1 1 d . . .
C120 C 0.3299(8) 0.8537(6) 0.5575(4) 0.044(2) Uani 1 1 d . . .
F28 F 0.2525(5) 0.8801(4) 0.5580(3) 0.0637(19) Uani 1 1 d . . .
F29 F 0.3942(5) 0.9098(3) 0.5483(3) 0.0591(18) Uani 1 1 d . . .
F30 F 0.3468(8) 0.8410(4) 0.6031(2) 0.092(3) Uani 1 1 d . . .
C121 C 0.2375(6) 0.6759(5) 0.3371(3) 0.0264(17) Uani 1 1 d . . .
C122 C 0.1638(6) 0.6337(4) 0.3564(3) 0.0258(17) Uani 1 1 d . . .
H118 H 0.1534 0.6452 0.3909 0.031 Uiso 1 1 calc R . .
C123 C 0.1039(6) 0.5752(5) 0.3282(3) 0.0300(18) Uani 1 1 d . . .
C124 C 0.1166(6) 0.5561(5) 0.2775(3) 0.0318(19) Uani 1 1 d . . .
H119 H 0.0766 0.5159 0.2580 0.038 Uiso 1 1 calc R . .
C125 C 0.1894(6) 0.5975(5) 0.2565(3) 0.0300(18) Uani 1 1 d . . .
C126 C 0.2488(6) 0.6567(5) 0.2851(3) 0.0262(17) Uani 1 1 d . . .
H120 H 0.2976 0.6846 0.2696 0.031 Uiso 1 1 calc R . .
C127 C 0.0255(7) 0.5354(5) 0.3541(4) 0.037(2) Uani 1 1 d . . .
F31 F 0.0546(5) 0.5107(4) 0.3951(3) 0.070(2) Uani 1 1 d . . .
F32 F -0.0258(4) 0.4792(3) 0.3255(2) 0.0479(15) Uani 1 1 d . . .
F33 F -0.0297(4) 0.5797(3) 0.3715(3) 0.0554(18) Uani 1 1 d . . .
C128 C 0.2069(7) 0.5797(6) 0.2023(4) 0.038(2) Uani 1 1 d . . .
F34 F 0.1319(6) 0.5453(5) 0.1747(3) 0.077(2) Uiso 1 1 d . . .
F35 F 0.2689(8) 0.5413(6) 0.1966(4) 0.108(3) Uiso 1 1 d . . .
F36 F 0.2330(5) 0.6380(4) 0.1800(3) 0.0670(19) Uiso 1 1 d . . .
C129 C 0.4088(6) 0.7601(4) 0.3545(3) 0.0227(16) Uani 1 1 d . . .
C130 C 0.4477(6) 0.7015(5) 0.3348(3) 0.0266(17) Uani 1 1 d . . .
H121 H 0.4099 0.6537 0.3284 0.032 Uiso 1 1 calc R . .
C131 C 0.5389(6) 0.7100(5) 0.3241(3) 0.0322(19) Uani 1 1 d . . .
C132 C 0.5966(6) 0.7784(5) 0.3324(3) 0.0306(19) Uani 1 1 d . . .
H122 H 0.6584 0.7848 0.3235 0.037 Uiso 1 1 calc R . .
C133 C 0.5615(6) 0.8371(5) 0.3540(3) 0.0309(19) Uani 1 1 d . . .
C134 C 0.4687(5) 0.8278(4) 0.3641(3) 0.0228(16) Uani 1 1 d . . .
H123 H 0.4461 0.8694 0.3780 0.027 Uiso 1 1 calc R . .
C135 C 0.5738(7) 0.6450(6) 0.3020(4) 0.041(2) Uani 1 1 d . . .
F37 F 0.5726(7) 0.5964(6) 0.3341(4) 0.095(3) Uiso 1 1 d . . .
F38 F 0.5241(8) 0.6086(6) 0.2638(4) 0.113(3) Uiso 1 1 d . . .
F39 F 0.6578(6) 0.6583(5) 0.2897(3) 0.085(2) Uiso 1 1 d . . .
C136 C 0.6240(6) 0.9094(5) 0.3647(4) 0.035(2) Uani 1 1 d . . .
F40 F 0.6932(7) 0.9098(6) 0.3972(4) 0.098(3) Uiso 1 1 d . . .
F41 F 0.6660(6) 0.9334(5) 0.3267(3) 0.085(2) Uiso 1 1 d . . .
F42 F 0.5862(9) 0.9617(7) 0.3846(5) 0.125(4) Uiso 1 1 d . . .
C137 C 0.2556(5) 0.8168(4) 0.3575(3) 0.0234(16) Uani 1 1 d . . .
C138 C 0.2793(6) 0.8548(5) 0.3167(3) 0.0272(17) Uani 1 1 d . . .
H124 H 0.3293 0.8446 0.2981 0.033 Uiso 1 1 calc R . .
C139 C 0.2328(6) 0.9065(5) 0.3022(3) 0.0297(19) Uani 1 1 d . . .
C140 C 0.1602(6) 0.9234(5) 0.3282(3) 0.0321(19) Uani 1 1 d . . .
H125 H 0.1290 0.9597 0.3188 0.039 Uiso 1 1 calc R . .
C141 C 0.1341(6) 0.8857(5) 0.3685(4) 0.033(2) Uani 1 1 d . B .
C142 C 0.1807(5) 0.8330(4) 0.3826(3) 0.0248(16) Uani 1 1 d . . .
H126 H 0.1608 0.8076 0.4100 0.030 Uiso 1 1 calc R . .
C143 C 0.2610(8) 0.9470(6) 0.2587(4) 0.043(2) Uani 1 1 d . . .
F43 F 0.3162(6) 1.0115(4) 0.2733(3) 0.078(3) Uani 1 1 d . . .
F44 F 0.3052(7) 0.9114(4) 0.2259(3) 0.076(2) Uani 1 1 d . . .
F45 F 0.1909(6) 0.9610(6) 0.2339(3) 0.094(3) Uani 1 1 d . . .
C144 C 0.0548(8) 0.9012(6) 0.3966(5) 0.051(3) Uani 1 1 d . . .
F46 F 0.0812(9) 0.9325(7) 0.4476(5) 0.052(3) Uiso 0.50 1 d P B 1
F47 F -0.0007(10) 0.8400(7) 0.4075(5) 0.052(3) Uiso 0.50 1 d P B 1
F48 F 0.0184(16) 0.9546(12) 0.3840(9) 0.097(6) Uiso 0.50 1 d P B 1
F49 F 0.0571(13) 0.9732(9) 0.4066(7) 0.072(4) Uiso 0.50 1 d P B 2
F50 F 0.0350(17) 0.8651(13) 0.4324(9) 0.110(7) Uiso 0.50 1 d P B 2
F51 F -0.0239(11) 0.8836(8) 0.3640(6) 0.066(4) Uiso 0.50 1 d P B 2

loop_
_atom_site_aniso_label
_atom_site_aniso_U_11
_atom_site_aniso_U_22
_atom_site_aniso_U_33
_atom_site_aniso_U_23
_atom_site_aniso_U_13
_atom_site_aniso_U_12
W1 0.02537(19) 0.0354(2) 0.03018(19) 0.00962(15) -0.00130(14) 0.00568(14)
Ge1 0.0422(6) 0.0298(5) 0.0317(5) 0.0061(4) -0.0063(4) 0.0073(4)
C1 0.031(5) 0.058(7) 0.057(7) 0.019(6) -0.003(5) 0.000(5)
O1 0.039(5) 0.103(8) 0.090(7) 0.041(6) -0.012(5) -0.017(5)
C2 0.029(5) 0.051(6) 0.045(6) 0.017(5) 0.004(4) 0.010(4)
O2 0.078(6) 0.077(6) 0.048(5) 0.009(4) 0.021(4) 0.038(5)
C3 0.022(4) 0.031(5) 0.041(5) 0.012(4) 0.001(4) 0.007(3)
O3 0.046(4) 0.038(4) 0.044(4) 0.007(3) 0.002(3) 0.004(3)
C4 0.067(8) 0.037(5) 0.048(6) -0.003(5) -0.017(6) 0.016(5)
C5 0.035(5) 0.039(5) 0.046(6) 0.018(4) -0.005(4) 0.007(4)
C6 0.039(5) 0.041(5) 0.033(5) 0.007(4) -0.004(4) 0.017(4)
C7 0.036(5) 0.042(5) 0.045(6) 0.016(5) -0.001(4) 0.010(4)
C8 0.046(6) 0.050(6) 0.048(6) 0.018(5) 0.012(5) 0.026(5)
C9 0.117(13) 0.043(7) 0.073(9) -0.020(6) -0.048(9) 0.017(8)
C10 0.056(8) 0.072(8) 0.087(10) 0.052(8) -0.003(7) 0.014(7)
C11 0.064(8) 0.065(8) 0.050(7) -0.001(6) -0.017(6) 0.028(6)
C12 0.036(6) 0.058(7) 0.090(10) 0.024(7) -0.007(6) -0.001(5)
C13 0.079(10) 0.120(13) 0.051(8) 0.019(8) 0.022(7) 0.051(10)
C14 0.019(4) 0.026(4) 0.023(4) 0.002(3) -0.002(3) 0.002(3)
N1 0.028(4) 0.027(3) 0.024(3) 0.003(3) 0.001(3) 0.009(3)
C15 0.033(5) 0.025(4) 0.037(5) 0.007(4) -0.002(4) 0.005(4)
C16 0.030(5) 0.027(4) 0.038(5) 0.012(4) -0.003(4) -0.004(4)
N2 0.023(3) 0.025(3) 0.030(4) 0.008(3) -0.003(3) -0.003(3)
C17 0.032(5) 0.024(4) 0.031(4) 0.010(3) 0.004(4) 0.008(3)
C18 0.042(5) 0.038(5) 0.031(5) 0.004(4) 0.005(4) 0.013(4)
C19 0.064(8) 0.063(7) 0.037(6) 0.005(5) 0.014(5) 0.024(6)
C20 0.057(7) 0.075(8) 0.048(7) 0.016(6) 0.028(6) 0.011(6)
C21 0.037(5) 0.051(6) 0.051(6) 0.017(5) 0.014(5) 0.010(5)
C22 0.028(4) 0.032(4) 0.034(5) 0.006(4) -0.001(4) 0.004(4)
C23 0.046(6) 0.039(5) 0.033(5) -0.010(4) -0.003(4) 0.011(4)
C24 0.090(10) 0.064(8) 0.043(6) -0.007(6) -0.017(6) 0.033(7)
C25 0.068(8) 0.052(7) 0.054(7) 0.003(6) 0.002(6) 0.032(6)
C26 0.026(4) 0.023(4) 0.036(5) -0.001(4) 0.003(4) 0.001(3)
C27 0.067(8) 0.031(5) 0.059(7) 0.004(5) 0.010(6) -0.005(5)
C28 0.047(6) 0.049(6) 0.035(5) -0.003(5) -0.006(5) 0.009(5)
C29 0.019(4) 0.031(4) 0.036(5) 0.010(4) 0.001(3) 0.005(3)
C30 0.028(5) 0.037(5) 0.034(5) 0.009(4) 0.005(4) 0.003(4)
C31 0.042(6) 0.043(5) 0.037(5) 0.004(4) 0.010(4) 0.004(4)
C32 0.032(5) 0.063(7) 0.057(7) 0.018(6) 0.010(5) 0.017(5)
C33 0.016(4) 0.061(7) 0.057(6) 0.024(6) 0.004(4) 0.005(4)
C34 0.027(5) 0.039(5) 0.042(5) 0.019(4) -0.006(4) -0.006(4)
C35 0.033(5) 0.044(5) 0.031(5) -0.001(4) -0.001(4) -0.001(4)
C36 0.065(8) 0.048(7) 0.057(7) 0.006(6) -0.001(6) -0.009(6)
C37 0.040(6) 0.072(8) 0.052(7) 0.010(6) -0.001(5) 0.007(6)
C38 0.031(5) 0.049(6) 0.041(5) 0.014(5) -0.002(4) -0.006(4)
C39 0.054(7) 0.072(8) 0.053(7) 0.020(6) -0.005(6) -0.009(6)
C40 0.056(7) 0.043(6) 0.070(8) 0.014(6) 0.017(6) -0.002(5)
W2 0.02084(17) 0.02767(17) 0.02496(17) 0.00419(13) 0.00432(13) 0.00717(13)
Ge2 0.0312(5) 0.0261(4) 0.0258(4) 0.0024(4) 0.0045(4) 0.0016(4)
C41 0.018(4) 0.037(5) 0.027(4) -0.003(4) -0.005(3) 0.012(3)
O4 0.037(4) 0.026(3) 0.037(4) 0.005(3) -0.003(3) 0.001(3)
C42 0.025(4) 0.041(5) 0.032(5) 0.004(4) -0.001(4) 0.008(4)
O5 0.045(4) 0.067(5) 0.035(4) 0.000(4) 0.004(3) 0.015(4)
C43 0.042(6) 0.054(6) 0.030(5) 0.012(4) 0.006(4) 0.018(5)
O6 0.071(6) 0.104(7) 0.059(5) 0.024(5) 0.016(5) 0.068(6)
C44 0.035(6) 0.072(8) 0.035(5) 0.018(5) -0.005(4) -0.013(5)
C45 0.013(4) 0.059(7) 0.117(12) 0.045(8) 0.007(6) 0.004(4)
C46 0.034(5) 0.040(5) 0.054(6) -0.011(5) 0.017(5) -0.004(4)
C47 0.028(5) 0.039(5) 0.035(5) 0.014(4) 0.007(4) -0.002(4)
C48 0.046(6) 0.033(5) 0.039(5) -0.003(4) 0.015(5) -0.002(4)
C49 0.057(9) 0.20(2) 0.047(8) 0.037(10) -0.022(7) -0.063(11)
C50 0.029(7) 0.104(13) 0.30(3) 0.117(18) 0.017(12) 0.022(8)
C51 0.067(9) 0.058(8) 0.111(12) -0.024(8) 0.066(9) -0.006(7)
C52 0.055(8) 0.086(10) 0.073(9) 0.056(8) -0.003(7) 0.003(7)
C53 0.080(10) 0.040(7) 0.113(12) -0.024(7) 0.047(9) -0.012(6)
C54 0.023(4) 0.025(4) 0.022(4) 0.001(3) 0.002(3) 0.003(3)
N3 0.024(4) 0.027(3) 0.025(3) 0.005(3) -0.002(3) 0.001(3)
C55 0.029(4) 0.030(4) 0.031(4) 0.009(4) 0.004(4) 0.003(4)
C56 0.027(4) 0.033(4) 0.031(4) 0.009(4) 0.003(4) 0.004(4)
N4 0.021(3) 0.023(3) 0.024(3) 0.001(3) -0.003(3) 0.006(3)
C57 0.027(4) 0.027(4) 0.026(4) 0.005(3) -0.001(3) 0.007(3)
C58 0.027(4) 0.033(4) 0.026(4) 0.002(4) -0.007(3) 0.012(4)
C59 0.027(5) 0.039(5) 0.043(5) 0.008(4) 0.001(4) 0.016(4)
C60 0.025(4) 0.042(5) 0.032(5) 0.003(4) -0.008(4) 0.003(4)
C61 0.039(5) 0.030(4) 0.035(5) 0.003(4) -0.007(4) 0.000(4)
C62 0.030(5) 0.032(4) 0.028(4) 0.006(4) -0.006(4) 0.006(4)
C63 0.034(5) 0.033(5) 0.043(5) -0.004(4) -0.011(4) 0.011(4)
C64 0.036(6) 0.069(8) 0.057(7) -0.023(6) -0.013(5) 0.028(5)
C65 0.104(11) 0.027(5) 0.062(8) -0.004(5) -0.046(7) 0.020(6)
C66 0.042(6) 0.044(5) 0.029(5) -0.008(4) -0.001(4) 0.019(4)
C67 0.092(10) 0.033(5) 0.046(6) 0.001(5) 0.013(6) 0.022(6)
C68 0.043(6) 0.072(8) 0.042(6) -0.003(6) 0.010(5) 0.004(6)
C69 0.023(4) 0.031(4) 0.033(4) 0.008(4) -0.005(3) 0.003(3)
C70 0.029(5) 0.038(5) 0.043(5) 0.010(4) 0.009(4) 0.013(4)
C71 0.055(7) 0.053(6) 0.054(7) 0.011(5) -0.001(5) 0.035(6)
C72 0.055(7) 0.074(8) 0.063(8) 0.019(7) -0.013(6) 0.030(7)
C73 0.034(5) 0.076(8) 0.040(6) 0.009(5) -0.013(5) 0.016(5)
C74 0.026(4) 0.037(5) 0.034(5) 0.004(4) 0.001(4) 0.008(4)
C75 0.031(5) 0.029(4) 0.047(6) 0.004(4) 0.007(4) 0.012(4)
C76 0.124(14) 0.035(6) 0.064(8) 0.000(6) 0.018(9) 0.002(7)
C77 0.062(7) 0.046(6) 0.032(5) 0.007(5) 0.011(5) 0.002(5)
C78 0.025(4) 0.047(5) 0.032(5) 0.001(4) 0.000(4) 0.005(4)
C79 0.040(6) 0.086(9) 0.035(6) 0.002(6) -0.002(5) 0.007(6)
C80 0.034(5) 0.047(6) 0.059(7) 0.004(5) -0.002(5) 0.007(5)
B1 0.024(5) 0.021(4) 0.032(5) 0.002(4) 0.003(4) 0.003(4)
C81 0.025(4) 0.022(4) 0.033(4) -0.004(3) 0.002(3) 0.008(3)
C82 0.026(4) 0.028(4) 0.037(5) -0.002(4) 0.000(4) 0.011(3)
C83 0.026(4) 0.029(4) 0.033(5) 0.005(4) 0.004(4) 0.011(3)
C84 0.026(5) 0.031(5) 0.047(6) 0.006(4) 0.006(4) 0.003(4)
C85 0.022(4) 0.032(4) 0.038(5) 0.001(4) -0.004(4) 0.008(3)
C86 0.023(4) 0.027(4) 0.033(4) 0.001(3) 0.001(3) 0.009(3)
C87 0.041(6) 0.041(5) 0.048(6) 0.014(5) 0.004(5) 0.017(4)
F1 0.068(4) 0.045(4) 0.068(4) 0.033(3) -0.001(4) 0.012(3)
F2 0.039(4) 0.083(5) 0.076(5) 0.042(4) -0.008(3) 0.013(3)
F3 0.103(6) 0.079(5) 0.041(4) 0.016(4) 0.018(4) 0.044(5)
C88 0.020(4) 0.041(5) 0.057(6) 0.009(5) -0.006(4) -0.001(4)
F4 0.048(4) 0.089(6) 0.086(6) 0.040(5) -0.024(4) -0.028(4)
F5 0.049(5) 0.099(7) 0.213(12) -0.070(7) -0.064(6) 0.045(5)
F6 0.047(4) 0.097(6) 0.056(4) 0.021(4) -0.021(3) -0.011(4)
C89 0.024(4) 0.025(4) 0.029(4) -0.002(3) 0.006(3) 0.006(3)
C90 0.020(4) 0.027(4) 0.023(4) -0.005(3) -0.001(3) 0.001(3)
C91 0.025(4) 0.022(4) 0.027(4) 0.002(3) 0.004(3) 0.005(3)
C92 0.037(5) 0.025(4) 0.029(4) -0.004(3) 0.008(4) 0.007(4)
C93 0.032(5) 0.029(4) 0.027(4) 0.002(3) 0.003(4) 0.008(4)
C94 0.023(4) 0.028(4) 0.030(4) 0.005(3) 0.000(3) 0.006(3)
C95 0.039(5) 0.021(4) 0.038(5) 0.005(4) 0.001(4) 0.012(4)
F7 0.036(3) 0.045(3) 0.060(4) -0.001(3) -0.017(3) 0.013(3)
F8 0.054(4) 0.033(3) 0.042(3) -0.005(2) -0.005(3) 0.026(3)
F9 0.064(4) 0.060(4) 0.040(3) 0.023(3) 0.017(3) 0.033(3)
C96 0.043(6) 0.033(5) 0.035(5) -0.001(4) 0.006(4) 0.013(4)
C97 0.017(4) 0.028(4) 0.031(4) -0.001(3) -0.001(3) 0.011(3)
C98 0.025(4) 0.038(5) 0.031(4) 0.003(4) 0.005(4) 0.009(4)
C99 0.028(5) 0.050(6) 0.041(5) 0.004(5) 0.012(4) 0.016(4)
C100 0.041(6) 0.065(7) 0.032(5) 0.004(5) 0.007(4) 0.030(5)
C101 0.035(5) 0.049(6) 0.040(5) -0.013(5) -0.009(4) 0.019(5)
C102 0.027(4) 0.038(5) 0.037(5) -0.003(4) -0.004(4) 0.012(4)
C103 0.048(7) 0.068(8) 0.044(6) 0.022(6) 0.016(5) 0.010(6)
F13 0.057(5) 0.097(7) 0.133(8) 0.051(6) 0.000(5) -0.008(5)
F14 0.156(10) 0.069(5) 0.151(9) 0.065(6) 0.101(8) 0.057(6)
F15 0.159(10) 0.115(8) 0.061(5) 0.045(5) 0.000(6) -0.024(7)
C104 0.063(8) 0.076(9) 0.035(6) -0.013(6) -0.007(5) 0.027(7)
C105 0.025(4) 0.025(4) 0.031(4) 0.002(3) 0.002(3) 0.005(3)
C106 0.023(4) 0.023(4) 0.028(4) 0.004(3) 0.002(3) 0.009(3)
C107 0.020(4) 0.032(4) 0.029(4) -0.007(4) -0.005(3) 0.005(3)
C108 0.020(4) 0.029(4) 0.034(5) -0.005(4) -0.005(3) 0.006(3)
C109 0.030(5) 0.031(4) 0.038(5) 0.002(4) 0.006(4) 0.007(4)
C110 0.025(4) 0.019(4) 0.033(4) -0.006(3) -0.003(3) 0.001(3)
C111 0.032(5) 0.045(6) 0.040(5) -0.006(5) -0.009(4) 0.007(4)
F19 0.041(4) 0.076(5) 0.073(5) -0.046(4) -0.008(3) 0.011(3)
F20 0.031(3) 0.061(4) 0.075(5) -0.021(3) -0.023(3) 0.009(3)
F21 0.058(4) 0.039(3) 0.098(6) 0.009(4) -0.024(4) -0.018(3)
C112 0.038(5) 0.032(5) 0.059(7) 0.012(5) 0.005(5) 0.012(4)
B2 0.027(5) 0.025(4) 0.014(4) -0.003(3) -0.004(3) 0.002(4)
C113 0.021(4) 0.026(4) 0.027(4) 0.007(3) 0.004(3) 0.010(3)
C114 0.028(4) 0.021(4) 0.025(4) -0.001(3) -0.003(3) 0.005(3)
C115 0.029(4) 0.022(4) 0.025(4) 0.006(3) -0.003(3) 0.004(3)
C116 0.031(5) 0.038(5) 0.028(4) 0.003(4) -0.005(4) 0.005(4)
C117 0.032(5) 0.029(4) 0.026(4) 0.003(3) 0.002(3) 0.011(4)
C118 0.028(4) 0.018(4) 0.022(4) -0.002(3) -0.002(3) 0.002(3)
C119 0.062(7) 0.027(5) 0.040(5) 0.011(4) -0.009(5) 0.009(5)
F25 0.104(6) 0.045(4) 0.082(5) 0.014(4) 0.005(5) 0.042(4)
F26 0.096(6) 0.039(4) 0.108(6) 0.036(4) -0.042(5) -0.009(4)
F27 0.135(8) 0.046(4) 0.040(4) 0.019(3) 0.000(4) 0.023(4)
C120 0.058(7) 0.039(5) 0.032(5) -0.007(4) 0.000(5) 0.014(5)
F28 0.065(5) 0.061(4) 0.065(4) -0.021(3) 0.008(4) 0.030(4)
F29 0.064(4) 0.038(3) 0.064(4) -0.023(3) -0.004(3) 0.003(3)
F30 0.190(10) 0.063(5) 0.027(3) -0.009(3) -0.028(5) 0.050(6)
C121 0.023(4) 0.027(4) 0.030(4) 0.008(3) 0.002(3) 0.004(3)
C122 0.033(4) 0.022(4) 0.022(4) 0.000(3) -0.002(3) 0.006(3)
C123 0.030(5) 0.027(4) 0.032(4) -0.002(4) -0.002(4) 0.006(3)
C124 0.030(5) 0.028(4) 0.033(5) -0.004(4) -0.002(4) 0.003(4)
C125 0.033(5) 0.028(4) 0.026(4) -0.001(3) 0.000(4) 0.003(4)
C126 0.023(4) 0.029(4) 0.024(4) -0.001(3) -0.001(3) 0.002(3)
C127 0.040(5) 0.033(5) 0.032(5) -0.001(4) -0.003(4) -0.004(4)
F31 0.070(5) 0.076(5) 0.058(4) 0.039(4) -0.015(4) -0.017(4)
F32 0.041(3) 0.035(3) 0.055(4) -0.009(3) 0.001(3) -0.013(3)
F33 0.046(4) 0.044(3) 0.067(4) -0.012(3) 0.027(3) -0.006(3)
C128 0.043(6) 0.043(5) 0.028(5) -0.003(4) -0.004(4) 0.012(4)
C129 0.026(4) 0.019(4) 0.022(4) 0.000(3) 0.001(3) 0.005(3)
C130 0.021(4) 0.029(4) 0.025(4) -0.005(3) -0.002(3) 0.000(3)
C131 0.030(5) 0.039(5) 0.028(4) -0.001(4) 0.002(4) 0.011(4)
C132 0.024(4) 0.033(4) 0.033(5) 0.000(4) 0.006(4) 0.003(3)
C133 0.029(4) 0.031(4) 0.029(4) 0.002(4) 0.003(4) 0.000(4)
C134 0.021(4) 0.020(4) 0.026(4) -0.001(3) 0.001(3) 0.003(3)
C135 0.029(5) 0.044(5) 0.044(6) -0.016(5) -0.003(4) 0.010(4)
C136 0.028(5) 0.034(5) 0.038(5) 0.000(4) 0.000(4) -0.001(4)
C137 0.022(4) 0.024(4) 0.021(4) -0.001(3) -0.003(3) -0.001(3)
C138 0.022(4) 0.031(4) 0.026(4) 0.002(3) 0.003(3) 0.001(3)
C139 0.031(5) 0.030(4) 0.026(4) 0.010(4) -0.004(4) -0.001(4)
C140 0.029(5) 0.032(4) 0.037(5) 0.011(4) -0.003(4) 0.004(4)
C141 0.025(4) 0.032(5) 0.042(5) 0.005(4) -0.001(4) 0.003(4)
C142 0.020(4) 0.025(4) 0.029(4) 0.005(3) 0.004(3) 0.001(3)
C143 0.043(6) 0.050(6) 0.041(6) 0.019(5) 0.002(5) 0.010(5)
F43 0.106(6) 0.058(4) 0.056(4) 0.023(4) 0.018(4) -0.026(4)
F44 0.127(7) 0.068(5) 0.044(4) 0.023(4) 0.031(4) 0.027(5)
F45 0.068(5) 0.144(8) 0.085(6) 0.081(6) -0.002(4) 0.016(5)
C144 0.047(6) 0.053(7) 0.064(7) 0.030(6) 0.018(6) 0.023(5)

loop_
_atom_type_symbol
_atom_type_description
_atom_type_scat_dispersion_real
_atom_type_scat_dispersion_imag
_atom_type_scat_source
C C 0.0033 0.0016 'International Tables Vol C Tables 4.2.6.8 and 6.1.1.4'
H H 0.0000 0.0000 'International Tables Vol C Tables 4.2.6.8 and 6.1.1.4'
B B 0.0013 0.0007 'International Tables Vol C Tables 4.2.6.8 and 6.1.1.4'
F F 0.0171 0.0103 'International Tables Vol C Tables 4.2.6.8 and 6.1.1.4'
Ge Ge 0.1547 1.8001 'International Tables Vol C Tables 4.2.6.8 and 6.1.1.4'
N N 0.0061 0.0033 'International Tables Vol C Tables 4.2.6.8 and 6.1.1.4'
O O 0.0106 0.0060 'International Tables Vol C Tables 4.2.6.8 and 6.1.1.4'
W W -0.8490 6.8722 'International Tables Vol C Tables 4.2.6.8 and 6.1.1.4'

loop_
_geom_angle_atom_site_label_1
_geom_angle_atom_site_label_2
_geom_angle_atom_site_label_3
_geom_angle
C3 W1 C1 108.2(4)
C3 W1 C2 77.3(4)
C1 W1 C2 82.2(5)
C3 W1 C5 156.6(4)
C1 W1 C5 93.3(4)
C2 W1 C5 97.1(4)
C3 W1 C4 146.4(4)
C1 W1 C4 93.2(5)
C2 W1 C4 132.5(4)
C5 W1 C4 35.7(4)
C3 W1 C6 120.6(4)
C1 W1 C6 125.1(4)
C2 W1 C6 85.2(4)
C5 W1 C6 36.0(3)
C4 W1 C6 59.2(4)
C3 W1 C7 100.6(3)
C1 W1 C7 150.9(4)
C2 W1 C7 108.9(4)
C5 W1 C7 59.3(3)
C4 W1 C7 59.1(4)
C6 W1 C7 34.8(3)
C3 W1 C8 112.3(4)
C1 W1 C8 124.1(5)
C2 W1 C8 142.7(4)
C5 W1 C8 59.3(4)
C4 W1 C8 35.5(4)
C6 W1 C8 58.5(4)
C7 W1 C8 35.3(4)
C3 W1 Ge1 75.5(3)
C1 W1 Ge1 73.1(3)
C2 W1 Ge1 134.8(3)
C5 W1 Ge1 121.1(3)
C4 W1 Ge1 86.9(3)
C6 W1 Ge1 140.0(2)
C7 W1 Ge1 111.1(3)
C8 W1 Ge1 81.6(3)
C14 Ge1 W1 112.6(2)
O1 C1 W1 172.9(11)
O2 C2 W1 176.7(9)
O3 C3 W1 174.7(8)
C5 C4 C8 108.1(9)
C5 C4 C9 125.7(12)
C8 C4 C9 125.7(12)
C5 C4 W1 71.5(6)
C8 C4 W1 73.6(6)
C9 C4 W1 127.0(9)
C4 C5 C6 107.3(9)
C4 C5 C10 125.5(11)
C6 C5 C10 126.9(11)
C4 C5 W1 72.8(6)
C6 C5 W1 72.8(5)
C10 C5 W1 124.9(8)
C7 C6 C5 108.8(9)
C7 C6 C11 124.4(10)
C5 C6 C11 126.7(10)
C7 C6 W1 73.6(6)
C5 C6 W1 71.2(5)
C11 C6 W1 123.4(7)
C6 C7 C8 108.1(9)
C6 C7 C12 124.7(10)
C8 C7 C12 126.8(10)
C6 C7 W1 71.6(6)
C8 C7 W1 72.5(6)
C12 C7 W1 127.4(8)
C7 C8 C4 107.7(9)
C7 C8 C13 125.1(12)
C4 C8 C13 126.6(12)
C7 C8 W1 72.2(6)
C4 C8 W1 70.9(6)
C13 C8 W1 129.7(8)
N1 C14 N2 106.1(7)
N1 C14 Ge1 131.5(6)
N2 C14 Ge1 121.1(6)
C14 N1 C15 109.0(7)
C14 N1 C17 125.2(7)
C15 N1 C17 125.5(7)
C16 C15 N1 107.7(8)
C15 C16 N2 107.3(8)
C14 N2 C16 110.0(7)
C14 N2 C29 122.4(7)
C16 N2 C29 126.9(7)
C18 C17 N1 120.1(8)
C18 C17 C22 122.8(8)
N1 C17 C22 117.1(8)
C19 C18 C17 118.4(10)
C19 C18 C23 120.9(9)
C17 C18 C23 120.6(9)
C18 C19 C20 121.2(10)
C21 C20 C19 119.7(10)
C20 C21 C22 121.4(11)
C21 C22 C17 116.4(9)
C21 C22 C26 122.0(9)
C17 C22 C26 121.6(8)
C24 C23 C25 110.6(9)
C24 C23 C18 109.4(9)
C25 C23 C18 108.8(9)
C22 C26 C28 110.5(8)
C22 C26 C27 114.0(8)
C28 C26 C27 111.3(9)
C34 C29 C30 122.8(8)
C34 C29 N2 120.1(8)
C30 C29 N2 117.1(7)
C31 C30 C29 115.5(9)
C31 C30 C35 121.8(9)
C29 C30 C35 122.7(8)
C30 C31 C32 122.5(10)
C33 C32 C31 120.1(10)
C32 C33 C34 122.0(10)
C33 C34 C29 117.0(10)
C33 C34 C38 121.1(9)
C29 C34 C38 121.9(9)
C36 C35 C30 114.4(9)
C36 C35 C37 111.4(9)
C30 C35 C37 109.1(8)
C34 C38 C40 110.5(9)
C34 C38 C39 110.0(10)
C40 C38 C39 108.2(9)
C43 W2 C42 83.3(4)
C43 W2 C41 105.9(4)
C42 W2 C41 77.5(4)
C43 W2 C47 98.1(4)
C42 W2 C47 93.6(4)
C41 W2 C47 153.1(3)
C43 W2 C46 131.2(4)
C42 W2 C46 85.9(4)
C41 W2 C46 117.8(4)
C47 W2 C46 35.5(4)
C43 W2 C48 92.3(4)
C42 W2 C48 127.8(4)
C41 W2 C48 151.1(4)
C47 W2 C48 35.4(3)
C46 W2 C48 58.9(3)
C43 W2 C45 150.0(5)
C42 W2 C45 114.4(5)
C41 W2 C45 101.7(4)
C47 W2 C45 58.6(4)
C46 W2 C45 35.8(4)
C48 W2 C45 57.8(4)
C43 W2 C44 118.7(5)
C42 W2 C44 144.9(4)
C41 W2 C44 117.1(4)
C47 W2 C44 58.4(3)
C46 W2 C44 59.0(4)
C48 W2 C44 34.4(4)
C45 W2 C44 34.7(5)
C43 W2 Ge2 70.6(3)
C42 W2 Ge2 135.5(3)
C41 W2 Ge2 75.9(2)
C47 W2 Ge2 124.6(2)
C46 W2 Ge2 138.3(3)
C48 W2 Ge2 89.7(2)
C45 W2 Ge2 105.6(4)
C44 W2 Ge2 79.5(3)
C54 Ge2 W2 112.1(2)
O4 C41 W2 173.8(7)
O5 C42 W2 176.1(8)
O6 C43 W2 173.6(10)
C48 C44 C45 107.7(9)
C48 C44 C49 124.8(14)
C45 C44 C49 126.4(14)
C48 C44 W2 71.7(6)
C45 C44 W2 71.7(6)
C49 C44 W2 131.3(8)
C44 C45 C46 108.9(10)
C44 C45 C50 125.0(16)
C46 C45 C50 125.9(16)
C44 C45 W2 73.6(6)
C46 C45 W2 71.7(6)
C50 C45 W2 125.3(8)
C47 C46 C45 105.9(9)
C47 C46 C51 125.5(12)
C45 C46 C51 128.3(13)
C47 C46 W2 71.4(5)
C45 C46 W2 72.5(6)
C51 C46 W2 125.6(7)
C48 C47 C46 108.7(9)
C48 C47 C52 126.1(11)
C46 C47 C52 125.0(10)
C48 C47 W2 73.4(5)
C46 C47 W2 73.1(5)
C52 C47 W2 124.2(7)
C44 C48 C47 108.8(9)
C44 C48 C53 126.2(12)
C47 C48 C53 124.8(12)
C44 C48 W2 73.9(6)
C47 C48 W2 71.2(5)
C53 C48 W2 125.8(8)
N4 C54 N3 107.7(7)
N4 C54 Ge2 130.9(6)
N3 C54 Ge2 119.8(6)
C54 N3 C55 109.9(7)
C54 N3 C57 122.8(7)
C55 N3 C57 126.9(7)
C56 C55 N3 106.4(8)
C55 C56 N4 107.5(7)
C54 N4 C56 108.5(7)
C54 N4 C69 125.9(7)
C56 N4 C69 125.3(7)
C62 C57 C58 123.2(8)
C62 C57 N3 117.3(7)
C58 C57 N3 119.5(7)
C59 C58 C57 116.5(8)
C59 C58 C63 120.9(8)
C57 C58 C63 122.5(8)
C60 C59 C58 122.0(9)
C59 C60 C61 120.7(9)
C60 C61 C62 120.6(9)
C57 C62 C61 116.9(8)
C57 C62 C66 123.5(8)
C61 C62 C66 119.3(8)
C58 C63 C64 114.1(9)
C58 C63 C65 108.3(8)
C64 C63 C65 109.3(10)
C68 C66 C62 110.6(9)
C68 C66 C67 110.2(9)
C62 C66 C67 114.4(9)
C70 C69 C74 124.0(8)
C70 C69 N4 117.7(8)
C74 C69 N4 118.3(8)
C69 C70 C71 115.8(9)
C69 C70 C75 122.0(8)
C71 C70 C75 122.1(9)
C72 C71 C70 122.0(10)
C71 C72 C73 120.7(10)
C72 C73 C74 120.5(10)
C69 C74 C73 116.9(9)
C69 C74 C78 123.7(8)
C73 C74 C78 119.3(9)
C77 C75 C70 109.7(8)
C77 C75 C76 108.7(9)
C70 C75 C76 113.6(9)
C79 C78 C74 112.7(9)
C79 C78 C80 111.0(9)
C74 C78 C80 109.4(8)
C81 B1 C97 114.3(7)
C81 B1 C89 103.4(7)
C97 B1 C89 112.3(7)
C81 B1 C105 111.5(7)
C97 B1 C105 102.9(7)
C89 B1 C105 112.7(7)
C86 C81 C82 115.1(8)
C86 C81 B1 123.0(8)
C82 C81 B1 121.6(8)
C83 C82 C81 122.6(8)
C84 C83 C82 120.6(8)
C84 C83 C87 119.6(8)
C82 C83 C87 119.8(8)
C83 C84 C85 117.9(8)
C86 C85 C84 121.1(8)
C86 C85 C88 120.5(8)
C84 C85 C88 118.4(8)
C85 C86 C81 122.9(8)
F2 C87 F3 108.4(9)
F2 C87 F1 105.6(8)
F3 C87 F1 104.8(9)
F2 C87 C83 113.4(8)
F3 C87 C83 112.1(8)
F1 C87 C83 112.0(9)
F5 C88 F4 110.3(10)
F5 C88 F6 104.9(10)
F4 C88 F6 102.7(9)
F5 C88 C85 113.4(9)
F4 C88 C85 113.7(9)
F6 C88 C85 110.9(8)
C90 C89 C94 115.4(7)
C90 C89 B1 121.4(7)
C94 C89 B1 122.7(8)
C91 C90 C89 122.4(8)
C92 C91 C90 121.1(8)
C92 C91 C95 121.4(8)
C90 C91 C95 117.4(8)
C91 C92 C93 118.1(8)
C94 C93 C92 120.3(8)
C94 C93 C96 119.6(8)
C92 C93 C96 120.1(8)
C93 C94 C89 122.6(8)
F8 C95 F9 108.1(7)
F8 C95 F7 107.3(8)
F9 C95 F7 105.5(8)
F8 C95 C91 113.3(8)
F9 C95 C91 111.4(8)
F7 C95 C91 110.8(7)
F10 C96 F11 115.4(11)
F10 C96 F12 99.3(9)
F11 C96 F12 96.3(9)
F10 C96 C93 115.9(10)
F11 C96 C93 114.7(9)
F12 C96 C93 112.0(9)
C102 C97 C98 116.2(8)
C102 C97 B1 122.5(8)
C98 C97 B1 121.1(7)
C99 C98 C97 122.0(9)
C100 C99 C98 120.5(10)
C100 C99 C103 120.2(10)
C98 C99 C103 119.3(9)
C99 C100 C101 118.9(9)
C100 C101 C102 121.4(9)
C100 C101 C104 121.8(10)
C102 C101 C104 116.8(10)
C97 C102 C101 121.0(9)
F15 C103 F14 108.5(12)
F15 C103 F13 104.7(10)
F14 C103 F13 104.5(12)
F15 C103 C99 114.3(11)
F14 C103 C99 112.2(9)
F13 C103 C99 111.8(10)
F17 C104 F18 105.6(12)
F17 C104 F16 106.5(13)
F18 C104 F16 107.9(12)
F17 C104 C101 112.1(11)
F18 C104 C101 113.1(13)
F16 C104 C101 111.2(10)
C106 C105 C110 115.8(8)
C106 C105 B1 123.9(7)
C110 C105 B1 120.1(7)
C107 C106 C105 121.4(8)
C108 C107 C106 121.9(8)
C108 C107 C111 120.5(8)
C106 C107 C111 117.6(8)
C107 C108 C109 117.4(8)
C110 C109 C108 120.5(8)
C110 C109 C112 121.1(8)
C108 C109 C112 118.4(8)
C109 C110 C105 122.9(8)
F19 C111 F20 107.9(8)
F19 C111 F21 107.0(9)
F20 C111 F21 103.8(9)
F19 C111 C107 112.5(9)
F20 C111 C107 114.3(8)
F21 C111 C107 110.7(8)
F22 C112 F24 104.3(9)
F22 C112 F23 111.5(10)
F24 C112 F23 100.8(9)
F22 C112 C109 114.4(10)
F24 C112 C109 113.4(9)
F23 C112 C109 111.5(9)
C113 B2 C129 106.0(7)
C113 B2 C137 113.9(7)
C129 B2 C137 111.8(7)
C113 B2 C121 110.3(7)
C129 B2 C121 111.8(7)
C137 B2 C121 103.2(6)
C114 C113 C118 114.2(7)
C114 C113 B2 121.7(7)
C118 C113 B2 123.9(7)
C115 C114 C113 122.9(8)
C116 C115 C114 120.9(8)
C116 C115 C119 120.0(8)
C114 C115 C119 119.0(8)
C117 C116 C115 117.9(8)
C118 C117 C116 121.2(8)
C118 C117 C120 118.7(8)
C116 C117 C120 120.1(8)
C117 C118 C113 122.9(8)
F27 C119 F25 105.8(9)
F27 C119 F26 109.4(10)
F25 C119 F26 104.5(9)
F27 C119 C115 113.6(8)
F25 C119 C115 111.7(9)
F26 C119 C115 111.4(8)
F30 C120 F29 107.7(10)
F30 C120 F28 106.5(9)
F29 C120 F28 104.4(9)
F30 C120 C117 114.0(9)
F29 C120 C117 112.1(8)
F28 C120 C117 111.5(9)
C122 C121 C126 115.7(8)
C122 C121 B2 122.6(7)
C126 C121 B2 121.4(7)
C121 C122 C123 123.5(8)
C122 C123 C124 120.2(8)
C122 C123 C127 117.4(8)
C124 C123 C127 122.3(8)
C125 C124 C123 118.2(8)
C124 C125 C126 121.2(8)
C124 C125 C128 120.8(8)
C126 C125 C128 118.0(8)
C125 C126 C121 121.1(8)
F32 C127 F33 107.1(8)
F32 C127 F31 107.6(8)
F33 C127 F31 104.2(8)
F32 C127 C123 113.7(8)
F33 C127 C123 112.1(8)
F31 C127 C123 111.6(8)
F35 C128 F36 106.9(10)
F35 C128 F34 109.4(9)
F36 C128 F34 102.2(8)
F35 C128 C125 111.9(9)
F36 C128 C125 113.4(8)
F34 C128 C125 112.5(9)
C134 C129 C130 115.3(7)
C134 C129 B2 121.9(7)
C130 C129 B2 122.6(7)
C131 C130 C129 122.8(8)
C132 C131 C130 120.9(8)
C132 C131 C135 120.0(8)
C130 C131 C135 119.1(8)
C131 C132 C133 117.9(8)
C132 C133 C134 120.5(8)
C132 C133 C136 117.9(8)
C134 C133 C136 121.6(8)
C129 C134 C133 122.5(8)
F38 C135 F39 108.2(10)
F38 C135 F37 103.9(10)
F39 C135 F37 103.8(10)
F38 C135 C131 112.9(10)
F39 C135 C131 115.4(9)
F37 C135 C131 111.6(9)
F42 C136 F41 106.2(10)
F42 C136 F40 104.3(10)
F41 C136 F40 102.1(9)
F42 C136 C133 114.3(10)
F41 C136 C133 115.8(9)
F40 C136 C133 112.8(9)
C142 C137 C138 116.0(8)
C142 C137 B2 121.3(7)
C138 C137 B2 122.2(7)
C139 C138 C137 122.7(8)
C140 C139 C138 120.7(8)
C140 C139 C143 118.1(8)
C138 C139 C143 121.2(9)
C139 C140 C141 118.0(8)
C140 C141 C142 121.1(9)
C140 C141 C144 119.5(9)
C142 C141 C144 119.4(9)
C137 C142 C141 121.5(8)
F45 C143 F44 106.8(10)
F45 C143 F43 105.9(10)
F44 C143 F43 105.7(9)
F45 C143 C139 112.1(9)
F44 C143 C139 113.5(9)
F43 C143 C139 112.2(9)
F50 C144 F48 127.2(17)
F50 C144 F49 115.3(17)
F48 C144 F49 36.0(11)
F50 C144 F47 38.6(12)
F48 C144 F47 118.7(15)
F49 C144 F47 134.9(13)
F50 C144 F51 104.9(16)
F48 C144 F51 61.6(13)
F49 C144 F51 97.1(12)
F47 C144 F51 69.9(11)
F50 C144 F46 58.4(13)
F48 C144 F46 96.8(14)
F49 C144 F46 65.0(11)
F47 C144 F46 95.9(11)
F51 C144 F46 138.7(12)
F50 C144 C141 116.1(14)
F48 C144 C141 116.5(13)
F49 C144 C141 111.9(11)
F47 C144 C141 113.1(10)
F51 C144 C141 109.3(11)
F46 C144 C141 111.9(10)

loop_
_geom_bond_atom_site_label_1
_geom_bond_atom_site_label_2
_geom_bond_distance
W1 C3 1.978(9)
W1 C1 1.979(11)
W1 C2 1.981(11)
W1 C5 2.316(9)
W1 C4 2.333(11)
W1 C6 2.338(9)
W1 C7 2.363(10)
W1 C8 2.368(10)
W1 Ge1 2.5780(10)
Ge1 C14 2.032(8)
C1 O1 1.155(13)
C2 O2 1.161(13)
C3 O3 1.173(11)
C4 C5 1.426(15)
C4 C8 1.435(17)
C4 C9 1.510(15)
C5 C6 1.440(14)
C5 C10 1.500(16)
C6 C7 1.406(14)
C6 C11 1.512(15)
C7 C8 1.435(16)
C7 C12 1.517(15)
C8 C13 1.492(16)
C14 N1 1.347(11)
C14 N2 1.363(10)
N1 C15 1.402(11)
N1 C17 1.434(11)
C15 C16 1.331(13)
C16 N2 1.378(11)
N2 C29 1.446(11)
C17 C18 1.376(13)
C17 C22 1.437(12)
C18 C19 1.362(15)
C18 C23 1.561(14)
C19 C20 1.418(18)
C20 C21 1.375(16)
C21 C22 1.394(13)
C22 C26 1.503(12)
C23 C24 1.546(15)
C23 C25 1.553(15)
C26 C28 1.523(14)
C26 C27 1.527(13)
C29 C34 1.416(12)
C29 C30 1.421(13)
C30 C31 1.382(14)
C30 C35 1.511(13)
C31 C32 1.384(15)
C32 C33 1.364(16)
C33 C34 1.373(14)
C34 C38 1.519(15)
C35 C36 1.505(15)
C35 C37 1.520(15)
C38 C40 1.537(14)
C38 C39 1.551(16)
W2 C43 1.982(10)
W2 C42 1.993(9)
W2 C41 2.013(9)
W2 C47 2.322(8)
W2 C46 2.344(10)
W2 C48 2.351(9)
W2 C45 2.355(10)
W2 C44 2.380(10)
W2 Ge2 2.5794(9)
Ge2 C54 2.066(8)
C41 O4 1.130(11)
C42 O5 1.136(11)
C43 O6 1.144(12)
C44 C48 1.401(16)
C44 C45 1.414(19)
C44 C49 1.509(16)
C45 C46 1.445(18)
C45 C50 1.521(18)
C46 C47 1.421(15)
C46 C51 1.483(15)
C47 C48 1.420(13)
C47 C52 1.543(14)
C48 C53 1.512(16)
C54 N4 1.331(10)
C54 N3 1.339(11)
N3 C55 1.388(11)
N3 C57 1.458(11)
C55 C56 1.340(13)
C56 N4 1.408(11)
N4 C69 1.443(11)
C57 C62 1.399(12)
C57 C58 1.406(12)
C58 C59 1.381(12)
C58 C63 1.507(12)
C59 C60 1.371(13)
C60 C61 1.374(14)
C61 C62 1.403(13)
C62 C66 1.519(13)
C63 C64 1.514(15)
C63 C65 1.553(15)
C66 C68 1.515(15)
C66 C67 1.525(14)
C69 C70 1.389(13)
C69 C74 1.393(12)
C70 C71 1.399(14)
C70 C75 1.520(14)
C71 C72 1.359(17)
C72 C73 1.375(17)
C73 C74 1.399(14)
C74 C78 1.517(13)
C75 C77 1.518(13)
C75 C76 1.530(15)
C78 C79 1.512(14)
C78 C80 1.526(14)
B1 C81 1.617(12)
B1 C97 1.639(13)
B1 C89 1.640(12)
B1 C105 1.641(13)
C81 C86 1.389(12)
C81 C82 1.406(13)
C82 C83 1.396(12)
C83 C84 1.380(13)
C83 C87 1.501(13)
C84 C85 1.387(13)
C85 C86 1.385(12)
C85 C88 1.504(12)
C87 F2 1.320(12)
C87 F3 1.324(12)
C87 F1 1.334(12)
C88 F5 1.279(13)
C88 F4 1.304(12)
C88 F6 1.344(13)
C89 C90 1.396(12)
C89 C94 1.400(12)
C90 C91 1.393(11)
C91 C92 1.372(12)
C91 C95 1.508(12)
C92 C93 1.397(13)
C93 C94 1.389(12)
C93 C96 1.480(13)
C95 F8 1.317(10)
C95 F9 1.318(11)
C95 F7 1.347(11)
C96 F10 1.263(14)
C96 F11 1.307(14)
C96 F12 1.370(13)
C97 C102 1.389(12)
C97 C98 1.406(13)
C98 C99 1.403(13)
C99 C100 1.366(15)
C99 C103 1.496(15)
C100 C101 1.368(16)
C101 C102 1.411(14)
C101 C104 1.518(15)
C103 F15 1.278(14)
C103 F14 1.307(15)
C103 F13 1.323(14)
C104 F17 1.286(16)
C104 F18 1.296(16)
C104 F16 1.296(16)
C105 C106 1.395(11)
C105 C110 1.403(11)
C106 C107 1.389(11)
C107 C108 1.385(12)
C107 C111 1.482(12)
C108 C109 1.393(12)
C109 C110 1.377(12)
C109 C112 1.494(13)
C111 F19 1.318(12)
C111 F20 1.334(12)
C111 F21 1.362(13)
C112 F22 1.267(14)
C112 F24 1.334(13)
C112 F23 1.343(13)
B2 C113 1.613(12)
B2 C129 1.626(12)
B2 C137 1.643(13)
B2 C121 1.655(12)
C113 C114 1.406(11)
C113 C118 1.411(11)
C114 C115 1.382(11)
C115 C116 1.381(12)
C115 C119 1.505(12)
C116 C117 1.378(12)
C117 C118 1.376(11)
C117 C120 1.494(12)
C119 F27 1.310(12)
C119 F25 1.323(14)
C119 F26 1.325(13)
C120 F30 1.300(12)
C120 F29 1.329(13)
C120 F28 1.344(13)
C121 C122 1.381(12)
C121 C126 1.421(12)
C122 C123 1.389(12)
C123 C124 1.391(12)
C123 C127 1.502(13)
C124 C125 1.387(13)
C125 C126 1.399(11)
C125 C128 1.496(12)
C127 F32 1.313(10)
C127 F33 1.337(12)
C127 F31 1.337(12)
C128 F35 1.282(14)
C128 F36 1.309(12)
C128 F34 1.325(13)
C129 C134 1.389(11)
C129 C130 1.397(11)
C130 C131 1.386(12)
C131 C132 1.381(13)
C131 C135 1.484(13)
C132 C133 1.383(12)
C133 C134 1.403(12)
C133 C136 1.473(12)
C135 F38 1.279(14)
C135 F39 1.294(13)
C135 F37 1.327(14)
C136 F42 1.293(15)
C136 F41 1.298(13)
C136 F40 1.327(14)
C137 C142 1.392(11)
C137 C138 1.400(12)
C138 C139 1.383(12)
C139 C140 1.378(13)
C139 C143 1.498(13)
C140 C141 1.390(13)
C141 C142 1.398(12)
C141 C144 1.484(14)
C143 F45 1.309(13)
C143 F44 1.313(13)
C143 F43 1.325(13)
C144 F50 1.26(2)
C144 F48 1.30(2)
C144 F49 1.33(2)
C144 F47 1.345(17)
C144 F51 1.397(19)
C144 F46 1.430(18)

loop_
_geom_torsion_atom_site_label_1
_geom_torsion_atom_site_label_2
_geom_torsion_atom_site_label_3
_geom_torsion_atom_site_label_4
_geom_torsion
C3 W1 Ge1 C14 17.4(4)
C1 W1 Ge1 C14 -97.2(4)
C2 W1 Ge1 C14 -37.3(5)
C5 W1 Ge1 C14 179.4(4)
C4 W1 Ge1 C14 168.5(4)
C6 W1 Ge1 C14 138.0(5)
C7 W1 Ge1 C14 113.4(4)
C8 W1 Ge1 C14 133.2(4)
C3 W1 C1 O1 -171(9)
C2 W1 C1 O1 115(9)
C5 W1 C1 O1 18(9)
C4 W1 C1 O1 -18(9)
C6 W1 C1 O1 36(9)
C7 W1 C1 O1 0(10)
C8 W1 C1 O1 -36(9)
Ge1 W1 C1 O1 -103(9)
C3 W1 C2 O2 92(16)
C1 W1 C2 O2 -157(16)
C5 W1 C2 O2 -65(16)
C4 W1 C2 O2 -70(16)
C6 W1 C2 O2 -31(16)
C7 W1 C2 O2 -5(16)
C8 W1 C2 O2 -18(17)
Ge1 W1 C2 O2 146(16)
C1 W1 C3 O3 -135(9)
C2 W1 C3 O3 -58(9)
C5 W1 C3 O3 21(9)
C4 W1 C3 O3 98(9)
C6 W1 C3 O3 19(9)
C7 W1 C3 O3 49(9)
C8 W1 C3 O3 84(9)
Ge1 W1 C3 O3 159(9)
C3 W1 C4 C5 -138.3(7)
C1 W1 C4 C5 91.1(7)
C2 W1 C4 C5 8.8(9)
C6 W1 C4 C5 -38.4(6)
C7 W1 C4 C5 -79.1(7)
C8 W1 C4 C5 -116.1(9)
Ge1 W1 C4 C5 164.0(6)
C3 W1 C4 C8 -22.2(10)
C1 W1 C4 C8 -152.8(7)
C2 W1 C4 C8 124.9(7)
C5 W1 C4 C8 116.1(9)
C6 W1 C4 C8 77.7(7)
C7 W1 C4 C8 37.0(6)
Ge1 W1 C4 C8 -79.9(6)
C3 W1 C4 C9 100.4(14)
C1 W1 C4 C9 -30.1(13)
C2 W1 C4 C9 -112.4(12)
C5 W1 C4 C9 -121.3(16)
C6 W1 C4 C9 -159.6(14)
C7 W1 C4 C9 159.6(14)
C8 W1 C4 C9 122.6(15)
Ge1 W1 C4 C9 42.7(12)
C8 C4 C5 C6 0.2(12)
C9 C4 C5 C6 -172.2(11)
W1 C4 C5 C6 65.1(7)
C8 C4 C5 C10 174.1(10)
C9 C4 C5 C10 1.7(19)
W1 C4 C5 C10 -121.0(11)
C8 C4 C5 W1 -65.0(7)
C9 C4 C5 W1 122.7(13)
C3 W1 C5 C4 112.3(10)
C1 W1 C5 C4 -90.9(7)
C2 W1 C5 C4 -173.5(7)
C6 W1 C5 C4 114.9(9)
C7 W1 C5 C4 78.7(7)
C8 W1 C5 C4 37.4(7)
Ge1 W1 C5 C4 -18.7(7)
C3 W1 C5 C6 -2.7(13)
C1 W1 C5 C6 154.1(7)
C2 W1 C5 C6 71.6(6)
C4 W1 C5 C6 -114.9(9)
C7 W1 C5 C6 -36.2(6)
C8 W1 C5 C6 -77.5(6)
Ge1 W1 C5 C6 -133.7(5)
C3 W1 C5 C10 -126.1(12)
C1 W1 C5 C10 30.7(11)
C2 W1 C5 C10 -51.8(11)
C4 W1 C5 C10 121.6(13)
C6 W1 C5 C10 -123.4(13)
C7 W1 C5 C10 -159.7(12)
C8 W1 C5 C10 159.0(12)
Ge1 W1 C5 C10 102.9(10)
C4 C5 C6 C7 -0.7(11)
C10 C5 C6 C7 -174.5(10)
W1 C5 C6 C7 64.4(7)
C4 C5 C6 C11 176.8(10)
C10 C5 C6 C11 3.1(17)
W1 C5 C6 C11 -118.1(10)
C4 C5 C6 W1 -65.1(7)
C10 C5 C6 W1 121.1(11)
C3 W1 C6 C7 61.6(7)
C1 W1 C6 C7 -149.3(7)
C2 W1 C6 C7 133.7(7)
C5 W1 C6 C7 -117.2(9)
C4 W1 C6 C7 -79.1(7)
C8 W1 C6 C7 -37.3(6)
Ge1 W1 C6 C7 -42.9(8)
C3 W1 C6 C5 178.8(6)
C1 W1 C6 C5 -32.2(8)
C2 W1 C6 C5 -109.1(6)
C4 W1 C6 C5 38.0(6)
C7 W1 C6 C5 117.2(9)
C8 W1 C6 C5 79.8(7)
Ge1 W1 C6 C5 74.3(7)
C3 W1 C6 C11 -59.1(10)
C1 W1 C6 C11 89.9(10)
C2 W1 C6 C11 13.0(10)
C5 W1 C6 C11 122.1(12)
C4 W1 C6 C11 160.1(11)
C7 W1 C6 C11 -120.8(12)
C8 W1 C6 C11 -158.1(11)
Ge1 W1 C6 C11 -163.6(8)
C5 C6 C7 C8 1.0(11)
C11 C6 C7 C8 -176.6(9)
W1 C6 C7 C8 63.8(7)
C5 C6 C7 C12 173.9(10)
C11 C6 C7 C12 -3.8(16)
W1 C6 C7 C12 -123.3(11)
C5 C6 C7 W1 -62.8(7)
C11 C6 C7 W1 119.5(10)
C3 W1 C7 C6 -129.6(6)
C1 W1 C7 C6 59.1(11)
C2 W1 C7 C6 -49.5(7)
C5 W1 C7 C6 37.5(6)
C4 W1 C7 C6 79.3(7)
C8 W1 C7 C6 116.6(8)
Ge1 W1 C7 C6 152.0(5)
C3 W1 C7 C8 113.9(6)
C1 W1 C7 C8 -57.5(11)
C2 W1 C7 C8 -166.1(6)
C5 W1 C7 C8 -79.1(6)
C4 W1 C7 C8 -37.2(6)
C6 W1 C7 C8 -116.6(8)
Ge1 W1 C7 C8 35.5(6)
C3 W1 C7 C12 -9.5(11)
C1 W1 C7 C12 179.1(11)
C2 W1 C7 C12 70.5(11)
C5 W1 C7 C12 157.5(12)
C4 W1 C7 C12 -160.6(12)
C6 W1 C7 C12 120.0(13)
C8 W1 C7 C12 -123.4(13)
Ge1 W1 C7 C12 -87.9(10)
C6 C7 C8 C4 -0.9(11)
C12 C7 C8 C4 -173.6(10)
W1 C7 C8 C4 62.4(7)
C6 C7 C8 C13 170.3(11)
C12 C7 C8 C13 -2.4(18)
W1 C7 C8 C13 -126.5(11)
C6 C7 C8 W1 -63.2(7)
C12 C7 C8 W1 124.1(11)
C5 C4 C8 C7 0.4(12)
C9 C4 C8 C7 172.8(11)
W1 C4 C8 C7 -63.2(7)
C5 C4 C8 C13 -170.6(11)
C9 C4 C8 C13 1.8(19)
W1 C4 C8 C13 125.8(12)
C5 C4 C8 W1 63.6(7)
C9 C4 C8 W1 -124.0(12)
C3 W1 C8 C7 -76.4(6)
C1 W1 C8 C7 150.2(6)
C2 W1 C8 C7 22.0(9)
C5 W1 C8 C7 79.1(6)
C4 W1 C8 C7 116.7(9)
C6 W1 C8 C7 36.8(6)
Ge1 W1 C8 C7 -146.8(6)
C3 W1 C8 C4 166.9(6)
C1 W1 C8 C4 33.5(8)
C2 W1 C8 C4 -94.7(9)
C5 W1 C8 C4 -37.6(6)
C6 W1 C8 C4 -79.9(7)
C7 W1 C8 C4 -116.7(9)
Ge1 W1 C8 C4 96.5(6)
C3 W1 C8 C13 44.8(14)
C1 W1 C8 C13 -88.6(13)
C2 W1 C8 C13 143.2(12)
C5 W1 C8 C13 -159.7(14)
C4 W1 C8 C13 -122.1(16)
C6 W1 C8 C13 157.9(14)
C7 W1 C8 C13 121.2(15)
Ge1 W1 C8 C13 -25.7(12)
W1 Ge1 C14 N1 77.2(8)
W1 Ge1 C14 N2 -117.9(6)
N2 C14 N1 C15 -0.7(9)
Ge1 C14 N1 C15 165.9(6)
N2 C14 N1 C17 -175.0(7)
Ge1 C14 N1 C17 -8.5(12)
C14 N1 C15 C16 0.4(10)
C17 N1 C15 C16 174.7(8)
N1 C15 C16 N2 0.1(10)
N1 C14 N2 C16 0.7(9)
Ge1 C14 N2 C16 -167.5(6)
N1 C14 N2 C29 171.4(7)
Ge1 C14 N2 C29 3.1(10)
C15 C16 N2 C14 -0.5(10)
C15 C16 N2 C29 -170.7(8)
C14 N1 C17 C18 -108.5(10)
C15 N1 C17 C18 78.1(12)
C14 N1 C17 C22 71.2(11)
C15 N1 C17 C22 -102.2(10)
N1 C17 C18 C19 178.2(9)
C22 C17 C18 C19 -1.5(15)
N1 C17 C18 C23 -5.2(14)
C22 C17 C18 C23 175.1(9)
C17 C18 C19 C20 -0.9(17)
C23 C18 C19 C20 -177.5(11)
C18 C19 C20 C21 2(2)
C19 C20 C21 C22 -0.3(19)
C20 C21 C22 C17 -1.9(16)
C20 C21 C22 C26 174.7(11)
C18 C17 C22 C21 2.9(14)
N1 C17 C22 C21 -176.8(8)
C18 C17 C22 C26 -173.7(9)
N1 C17 C22 C26 6.6(13)
C19 C18 C23 C24 -45.5(14)
C17 C18 C23 C24 138.0(10)
C19 C18 C23 C25 75.4(13)
C17 C18 C23 C25 -101.1(11)
C21 C22 C26 C28 -97.8(11)
C17 C22 C26 C28 78.6(11)
C21 C22 C26 C27 28.4(14)
C17 C22 C26 C27 -155.2(9)
C14 N2 C29 C34 103.3(10)
C16 N2 C29 C34 -87.7(11)
C14 N2 C29 C30 -77.9(10)
C16 N2 C29 C30 91.1(10)
C34 C29 C30 C31 -3.5(13)
N2 C29 C30 C31 177.8(8)
C34 C29 C30 C35 175.0(9)
N2 C29 C30 C35 -3.7(13)
C29 C30 C31 C32 4.1(15)
C35 C30 C31 C32 -174.5(10)
C30 C31 C32 C33 -3.4(17)
C31 C32 C33 C34 1.8(17)
C32 C33 C34 C29 -1.2(15)
C32 C33 C34 C38 178.1(10)
C30 C29 C34 C33 2.2(14)
N2 C29 C34 C33 -179.2(8)
C30 C29 C34 C38 -177.1(8)
N2 C29 C34 C38 1.6(13)
C31 C30 C35 C36 -43.8(13)
C29 C30 C35 C36 137.7(10)
C31 C30 C35 C37 81.7(12)
C29 C30 C35 C37 -96.7(11)
C33 C34 C38 C40 -61.5(13)
C29 C34 C38 C40 117.8(10)
C33 C34 C38 C39 57.9(12)
C29 C34 C38 C39 -122.8(10)
C43 W2 Ge2 C54 95.2(4)
C42 W2 Ge2 C54 37.6(5)
C41 W2 Ge2 C54 -17.6(3)
C47 W2 Ge2 C54 -178.3(4)
C46 W2 Ge2 C54 -133.8(5)
C48 W2 Ge2 C54 -172.3(4)
C45 W2 Ge2 C54 -116.0(4)
C44 W2 Ge2 C54 -139.2(4)
C43 W2 C41 O4 103(7)
C42 W2 C41 O4 24(7)
C47 W2 C41 O4 -49(7)
C46 W2 C41 O4 -55(7)
C48 W2 C41 O4 -130(6)
C45 W2 C41 O4 -89(7)
C44 W2 C41 O4 -122(7)
Ge2 W2 C41 O4 168(7)
C43 W2 C42 O5 145(13)
C41 W2 C42 O5 -107(13)
C47 W2 C42 O5 47(13)
C46 W2 C42 O5 13(13)
C48 W2 C42 O5 58(13)
C45 W2 C42 O5 -9(13)
C44 W2 C42 O5 13(13)
Ge2 W2 C42 O5 -161(13)
C42 W2 C43 O6 -112(8)
C41 W2 C43 O6 173(8)
C47 W2 C43 O6 -19(8)
C46 W2 C43 O6 -34(8)
C48 W2 C43 O6 16(8)
C45 W2 C43 O6 17(9)
C44 W2 C43 O6 39(8)
Ge2 W2 C43 O6 105(8)
C43 W2 C44 C48 -44.1(7)
C42 W2 C44 C48 79.0(10)
C41 W2 C44 C48 -173.2(6)
C47 W2 C44 C48 37.4(6)
C46 W2 C44 C48 79.1(7)
C45 W2 C44 C48 116.6(9)
Ge2 W2 C44 C48 -105.0(6)
C43 W2 C44 C45 -160.7(7)
C42 W2 C44 C45 -37.7(11)
C41 W2 C44 C45 70.2(7)
C47 W2 C44 C45 -79.3(7)
C46 W2 C44 C45 -37.5(7)
C48 W2 C44 C45 -116.6(9)
Ge2 W2 C44 C45 138.3(7)
C43 W2 C44 C49 76.5(17)
C42 W2 C44 C49 -160.4(15)
C41 W2 C44 C49 -52.6(17)
C47 W2 C44 C49 158.0(18)
C46 W2 C44 C49 -160.3(18)
C48 W2 C44 C49 120.6(19)
C45 W2 C44 C49 -122.8(19)
Ge2 W2 C44 C49 15.6(16)
C48 C44 C45 C46 0.5(11)
C49 C44 C45 C46 -168.2(10)
W2 C44 C45 C46 63.5(7)
C48 C44 C45 C50 175.0(10)
C49 C44 C45 C50 6.3(18)
W2 C44 C45 C50 -122.0(11)
C48 C44 C45 W2 -63.0(7)
C49 C44 C45 W2 128.3(11)
C43 W2 C45 C44 35.5(13)
C42 W2 C45 C44 157.3(7)
C41 W2 C45 C44 -121.2(7)
C47 W2 C45 C44 78.6(7)
C46 W2 C45 C44 116.9(9)
C48 W2 C45 C44 36.7(6)
Ge2 W2 C45 C44 -42.7(7)
C43 W2 C45 C46 -81.5(12)
C42 W2 C45 C46 40.4(8)
C41 W2 C45 C46 121.8(6)
C47 W2 C45 C46 -38.3(6)
C48 W2 C45 C46 -80.2(7)
C44 W2 C45 C46 -116.9(9)
Ge2 W2 C45 C46 -159.7(6)
C43 W2 C45 C50 157.1(15)
C42 W2 C45 C50 -81.1(17)
C41 W2 C45 C50 0.4(18)
C47 W2 C45 C50 -159.8(19)
C46 W2 C45 C50 -121(2)
C48 W2 C45 C50 158.3(19)
C44 W2 C45 C50 122(2)
Ge2 W2 C45 C50 78.9(17)
C44 C45 C46 C47 -0.6(11)
C50 C45 C46 C47 -175.1(10)
W2 C45 C46 C47 64.1(6)
C44 C45 C46 C51 173.3(10)
C50 C45 C46 C51 -1.1(18)
W2 C45 C46 C51 -122.0(11)
C44 C45 C46 W2 -64.7(7)
C50 C45 C46 W2 120.8(11)
C43 W2 C46 C47 24.7(8)
C42 W2 C46 C47 102.1(6)
C41 W2 C46 C47 175.7(6)
C48 W2 C46 C47 -37.4(6)
C45 W2 C46 C47 -114.2(9)
C44 W2 C46 C47 -77.8(7)
Ge2 W2 C46 C47 -84.0(7)
C43 W2 C46 C45 138.9(8)
C42 W2 C46 C45 -143.7(7)
C41 W2 C46 C45 -70.1(7)
C47 W2 C46 C45 114.2(9)
C48 W2 C46 C45 76.8(7)
C44 W2 C46 C45 36.3(7)
Ge2 W2 C46 C45 30.2(9)
C43 W2 C46 C51 -96.1(13)
C42 W2 C46 C51 -18.8(13)
C41 W2 C46 C51 54.9(14)
C47 W2 C46 C51 -120.8(15)
C48 W2 C46 C51 -158.2(14)
C45 W2 C46 C51 125.0(16)
C44 W2 C46 C51 161.3(14)
Ge2 W2 C46 C51 155.2(11)
C45 C46 C47 C48 0.6(10)
C51 C46 C47 C48 -173.6(10)
W2 C46 C47 C48 65.3(6)
C45 C46 C47 C52 174.9(9)
C51 C46 C47 C52 0.7(16)
W2 C46 C47 C52 -120.3(10)
C45 C46 C47 W2 -64.8(7)
C51 C46 C47 W2 121.0(10)
C43 W2 C47 C48 82.5(7)
C42 W2 C47 C48 166.2(7)
C41 W2 C47 C48 -124.5(8)
C46 W2 C47 C48 -116.1(9)
C45 W2 C47 C48 -77.3(8)
C44 W2 C47 C48 -36.3(7)
Ge2 W2 C47 C48 10.5(7)
C43 W2 C47 C46 -161.5(7)
C42 W2 C47 C46 -77.8(7)
C41 W2 C47 C46 -8.5(11)
C48 W2 C47 C46 116.1(9)
C45 W2 C47 C46 38.7(7)
C44 W2 C47 C46 79.7(7)
Ge2 W2 C47 C46 126.5(6)
C43 W2 C47 C52 -40.3(10)
C42 W2 C47 C52 43.4(10)
C41 W2 C47 C52 112.7(11)
C46 W2 C47 C52 121.2(12)
C48 W2 C47 C52 -122.8(13)
C45 W2 C47 C52 159.9(12)
C44 W2 C47 C52 -159.1(12)
Ge2 W2 C47 C52 -112.3(10)
C45 C44 C48 C47 -0.1(11)
C49 C44 C48 C47 168.8(10)
W2 C44 C48 C47 -63.1(7)
C45 C44 C48 C53 -174.2(10)
C49 C44 C48 C53 -5.3(17)
W2 C44 C48 C53 122.8(11)
C45 C44 C48 W2 63.0(7)
C49 C44 C48 W2 -128.1(11)
C46 C47 C48 C44 -0.3(11)
C52 C47 C48 C44 -174.6(9)
W2 C47 C48 C44 64.9(7)
C46 C47 C48 C53 173.9(10)
C52 C47 C48 C53 -0.4(16)
W2 C47 C48 C53 -121.0(11)
C46 C47 C48 W2 -65.1(6)
C52 C47 C48 W2 120.6(10)
C43 W2 C48 C44 142.3(7)
C42 W2 C48 C44 -134.5(7)
C41 W2 C48 C44 12.6(10)
C47 W2 C48 C44 -116.9(9)
C46 W2 C48 C44 -79.4(7)
C45 W2 C48 C44 -37.0(7)
Ge2 W2 C48 C44 71.7(6)
C43 W2 C48 C47 -100.8(6)
C42 W2 C48 C47 -17.6(8)
C41 W2 C48 C47 129.4(7)
C46 W2 C48 C47 37.5(6)
C45 W2 C48 C47 79.8(7)
C44 W2 C48 C47 116.9(9)
Ge2 W2 C48 C47 -171.4(6)
C43 W2 C48 C53 19.0(12)
C42 W2 C48 C53 102.2(12)
C41 W2 C48 C53 -110.7(13)
C47 W2 C48 C53 119.8(14)
C46 W2 C48 C53 157.3(13)
C45 W2 C48 C53 -160.4(13)
C44 W2 C48 C53 -123.3(14)
Ge2 W2 C48 C53 -51.6(12)
W2 Ge2 C54 N4 -84.2(8)
W2 Ge2 C54 N3 112.1(6)
N4 C54 N3 C55 0.5(9)
Ge2 C54 N3 C55 167.7(6)
N4 C54 N3 C57 -172.6(7)
Ge2 C54 N3 C57 -5.4(10)
C54 N3 C55 C56 -0.3(10)
C57 N3 C55 C56 172.4(8)
N3 C55 C56 N4 0.0(10)
N3 C54 N4 C56 -0.5(9)
Ge2 C54 N4 C56 -165.7(6)
N3 C54 N4 C69 172.5(7)
Ge2 C54 N4 C69 7.3(12)
C55 C56 N4 C54 0.3(10)
C55 C56 N4 C69 -172.8(8)
C54 N3 C57 C62 72.9(10)
C55 N3 C57 C62 -99.0(10)
C54 N3 C57 C58 -106.3(10)
C55 N3 C57 C58 81.8(11)
C62 C57 C58 C59 -4.0(13)
N3 C57 C58 C59 175.1(8)
C62 C57 C58 C63 172.9(9)
N3 C57 C58 C63 -8.0(13)
C57 C58 C59 C60 0.9(14)
C63 C58 C59 C60 -176.0(9)
C58 C59 C60 C61 2.1(15)
C59 C60 C61 C62 -2.2(14)
C58 C57 C62 C61 3.9(13)
N3 C57 C62 C61 -175.2(8)
C58 C57 C62 C66 -169.4(9)
N3 C57 C62 C66 11.4(12)
C60 C61 C62 C57 -0.7(13)
C60 C61 C62 C66 172.9(9)
C59 C58 C63 C64 -44.0(13)
C57 C58 C63 C64 139.2(9)
C59 C58 C63 C65 78.0(12)
C57 C58 C63 C65 -98.8(11)
C57 C62 C66 C68 91.4(11)
C61 C62 C66 C68 -81.7(11)
C57 C62 C66 C67 -143.5(9)
C61 C62 C66 C67 43.4(12)
C54 N4 C69 C70 -71.9(11)
C56 N4 C69 C70 100.0(10)
C54 N4 C69 C74 108.1(10)
C56 N4 C69 C74 -79.9(11)
C74 C69 C70 C71 -3.0(14)
N4 C69 C70 C71 177.0(9)
C74 C69 C70 C75 173.6(9)
N4 C69 C70 C75 -6.4(13)
C69 C70 C71 C72 2.5(17)
C75 C70 C71 C72 -174.1(11)
C70 C71 C72 C73 0(2)
C71 C72 C73 C74 -1(2)
C70 C69 C74 C73 1.3(14)
N4 C69 C74 C73 -178.7(9)
C70 C69 C74 C78 -174.5(9)
N4 C69 C74 C78 5.5(13)
C72 C73 C74 C69 1.0(16)
C72 C73 C74 C78 177.0(11)
C69 C70 C75 C77 -85.4(11)
C71 C70 C75 C77 91.1(12)
C69 C70 C75 C76 152.8(11)
C71 C70 C75 C76 -30.7(14)
C69 C74 C78 C79 -132.8(10)
C73 C74 C78 C79 51.5(12)
C69 C74 C78 C80 103.2(10)
C73 C74 C78 C80 -72.5(12)
C97 B1 C81 C86 -38.0(11)
C89 B1 C81 C86 84.5(9)
C105 B1 C81 C86 -154.1(8)
C97 B1 C81 C82 148.4(8)
C89 B1 C81 C82 -89.1(9)
C105 B1 C81 C82 32.3(11)
C86 C81 C82 C83 0.7(12)
B1 C81 C82 C83 174.7(8)
C81 C82 C83 C84 -0.1(13)
C81 C82 C83 C87 -178.2(8)
C82 C83 C84 C85 0.0(13)
C87 C83 C84 C85 178.1(9)
C83 C84 C85 C86 -0.4(14)
C83 C84 C85 C88 -177.3(9)
C84 C85 C86 C81 1.0(14)
C88 C85 C86 C81 177.9(8)
C82 C81 C86 C85 -1.1(12)
B1 C81 C86 C85 -175.1(8)
C84 C83 C87 F2 161.8(9)
C82 C83 C87 F2 -20.1(13)
C84 C83 C87 F3 -75.0(12)
C82 C83 C87 F3 103.1(11)
C84 C83 C87 F1 42.5(12)
C82 C83 C87 F1 -139.4(9)
C86 C85 C88 F5 -68.7(14)
C84 C85 C88 F5 108.2(12)
C86 C85 C88 F4 164.2(9)
C84 C85 C88 F4 -18.9(14)
C86 C85 C88 F6 49.0(12)
C84 C85 C88 F6 -134.0(9)
C81 B1 C89 C90 -95.4(9)
C97 B1 C89 C90 28.4(11)
C105 B1 C89 C90 144.0(8)
C81 B1 C89 C94 76.4(10)
C97 B1 C89 C94 -159.8(8)
C105 B1 C89 C94 -44.1(11)
C94 C89 C90 C91 0.6(12)
B1 C89 C90 C91 173.0(7)
C89 C90 C91 C92 -0.9(13)
C89 C90 C91 C95 -178.4(8)
C90 C91 C92 C93 -0.1(13)
C95 C91 C92 C93 177.3(8)
C91 C92 C93 C94 1.3(13)
C91 C92 C93 C96 179.8(8)
C92 C93 C94 C89 -1.6(13)
C96 C93 C94 C89 179.9(8)
C90 C89 C94 C93 0.6(12)
B1 C89 C94 C93 -171.7(8)
C92 C91 C95 F8 9.3(12)
C90 C91 C95 F8 -173.2(7)
C92 C91 C95 F9 131.4(9)
C90 C91 C95 F9 -51.1(10)
C92 C91 C95 F7 -111.4(9)
C90 C91 C95 F7 66.1(10)
C94 C93 C96 F10 105.3(12)
C92 C93 C96 F10 -73.2(13)
C94 C93 C96 F11 -33.2(13)
C92 C93 C96 F11 148.3(10)
C94 C93 C96 F12 -141.7(9)
C92 C93 C96 F12 39.8(12)
C81 B1 C97 C102 -27.7(11)
C89 B1 C97 C102 -145.2(8)
C105 B1 C97 C102 93.4(9)
C81 B1 C97 C98 156.3(8)
C89 B1 C97 C98 38.8(11)
C105 B1 C97 C98 -82.7(9)
C102 C97 C98 C99 -0.1(12)
B1 C97 C98 C99 176.3(8)
C97 C98 C99 C100 0.2(14)
C97 C98 C99 C103 -179.1(9)
C98 C99 C100 C101 -0.6(14)
C103 C99 C100 C101 178.7(10)
C99 C100 C101 C102 0.9(15)
C99 C100 C101 C104 179.5(10)
C98 C97 C102 C101 0.3(12)
B1 C97 C102 C101 -175.9(8)
C100 C101 C102 C97 -0.8(14)
C104 C101 C102 C97 -179.4(9)
C100 C99 C103 F15 7.4(16)
C98 C99 C103 F15 -173.2(11)
C100 C99 C103 F14 131.6(12)
C98 C99 C103 F14 -49.1(15)
C100 C99 C103 F13 -111.3(12)
C98 C99 C103 F13 68.0(13)
C100 C101 C104 F17 -112.3(13)
C102 C101 C104 F17 66.4(14)
C100 C101 C104 F18 7.0(17)
C102 C101 C104 F18 -174.3(11)
C100 C101 C104 F16 128.6(12)
C102 C101 C104 F16 -52.7(15)
C81 B1 C105 C106 -137.0(8)
C97 B1 C105 C106 100.0(9)
C89 B1 C105 C106 -21.2(12)
C81 B1 C105 C110 49.2(11)
C97 B1 C105 C110 -73.8(9)
C89 B1 C105 C110 165.0(8)
C110 C105 C106 C107 -2.3(12)
B1 C105 C106 C107 -176.4(8)
C105 C106 C107 C108 1.5(14)
C105 C106 C107 C111 179.9(8)
C106 C107 C108 C109 1.1(14)
C111 C107 C108 C109 -177.3(9)
C107 C108 C109 C110 -2.6(14)
C107 C108 C109 C112 177.6(9)
C108 C109 C110 C105 1.7(14)
C112 C109 C110 C105 -178.5(9)
C106 C105 C110 C109 0.8(13)
B1 C105 C110 C109 175.1(8)
C108 C107 C111 F19 -134.2(10)
C106 C107 C111 F19 47.3(13)
C108 C107 C111 F20 -10.6(14)
C106 C107 C111 F20 170.9(8)
C108 C107 C111 F21 106.1(11)
C106 C107 C111 F21 -72.4(11)
C110 C109 C112 F22 -96.5(12)
C108 C109 C112 F22 83.3(12)
C110 C109 C112 F24 22.9(14)
C108 C109 C112 F24 -157.3(9)
C110 C109 C112 F23 135.9(10)
C108 C109 C112 F23 -44.4(13)
C129 B2 C113 C114 -83.3(9)
C137 B2 C113 C114 153.4(7)
C121 B2 C113 C114 37.9(11)
C129 B2 C113 C118 91.6(9)
C137 B2 C113 C118 -31.8(11)
C121 B2 C113 C118 -147.3(8)
C118 C113 C114 C115 1.9(12)
B2 C113 C114 C115 177.3(8)
C113 C114 C115 C116 -1.4(13)
C113 C114 C115 C119 177.8(9)
C114 C115 C116 C117 0.1(13)
C119 C115 C116 C117 -179.1(9)
C115 C116 C117 C118 0.3(14)
C115 C116 C117 C120 -179.9(9)
C116 C117 C118 C113 0.4(14)
C120 C117 C118 C113 -179.4(9)
C114 C113 C118 C117 -1.5(12)
B2 C113 C118 C117 -176.7(8)
C116 C115 C119 F27 2.2(14)
C114 C115 C119 F27 -177.0(9)
C116 C115 C119 F25 -117.3(10)
C114 C115 C119 F25 63.5(12)
C116 C115 C119 F26 126.2(10)
C114 C115 C119 F26 -53.0(13)
C118 C117 C120 F30 -172.6(10)
C116 C117 C120 F30 7.6(15)
C118 C117 C120 F29 -49.9(13)
C116 C117 C120 F29 130.3(10)
C118 C117 C120 F28 66.8(12)
C116 C117 C120 F28 -113.0(10)
C113 B2 C121 C122 29.9(11)
C129 B2 C121 C122 147.6(8)
C137 B2 C121 C122 -92.1(9)
C113 B2 C121 C126 -155.8(8)
C129 B2 C121 C126 -38.1(11)
C137 B2 C121 C126 82.2(9)
C126 C121 C122 C123 0.9(13)
B2 C121 C122 C123 175.5(8)
C121 C122 C123 C124 0.2(14)
C121 C122 C123 C127 -178.6(8)
C122 C123 C124 C125 -0.7(13)
C127 C123 C124 C125 178.1(9)
C123 C124 C125 C126 0.1(14)
C123 C124 C125 C128 179.9(9)
C124 C125 C126 C121 1.0(14)
C128 C125 C126 C121 -178.7(8)
C122 C121 C126 C125 -1.5(13)
B2 C121 C126 C125 -176.2(8)
C122 C123 C127 F32 -177.5(8)
C124 C123 C127 F32 3.7(14)
C122 C123 C127 F33 60.8(11)
C124 C123 C127 F33 -118.0(10)
C122 C123 C127 F31 -55.6(12)
C124 C123 C127 F31 125.5(10)
C124 C125 C128 F35 -98.1(12)
C126 C125 C128 F35 81.6(12)
C124 C125 C128 F36 140.9(9)
C126 C125 C128 F36 -39.4(13)
C124 C125 C128 F34 25.5(13)
C126 C125 C128 F34 -154.7(9)
C113 B2 C129 C134 -81.6(9)
C137 B2 C129 C134 43.0(10)
C121 B2 C129 C134 158.2(8)
C113 B2 C129 C130 92.0(9)
C137 B2 C129 C130 -143.3(8)
C121 B2 C129 C130 -28.1(11)
C134 C129 C130 C131 -1.8(12)
B2 C129 C130 C131 -175.8(8)
C129 C130 C131 C132 -0.3(14)
C129 C130 C131 C135 -178.5(9)
C130 C131 C132 C133 3.2(14)
C135 C131 C132 C133 -178.6(9)
C131 C132 C133 C134 -4.0(14)
C131 C132 C133 C136 177.6(9)
C130 C129 C134 C133 0.9(12)
B2 C129 C134 C133 175.0(8)
C132 C133 C134 C129 2.0(14)
C136 C133 C134 C129 -179.7(8)
C132 C131 C135 F38 -128.1(11)
C130 C131 C135 F38 50.1(14)
C132 C131 C135 F39 -3.0(15)
C130 C131 C135 F39 175.2(9)
C132 C131 C135 F37 115.2(11)
C130 C131 C135 F37 -66.6(12)
C132 C133 C136 F42 179.5(10)
C134 C133 C136 F42 1.1(15)
C132 C133 C136 F41 55.5(13)
C134 C133 C136 F41 -122.8(10)
C132 C133 C136 F40 -61.6(12)
C134 C133 C136 F40 120.0(10)
C113 B2 C137 C142 -37.0(10)
C129 B2 C137 C142 -157.2(7)
C121 B2 C137 C142 82.5(9)
C113 B2 C137 C138 151.7(8)
C129 B2 C137 C138 31.6(10)
C121 B2 C137 C138 -88.7(9)
C142 C137 C138 C139 1.1(12)
B2 C137 C138 C139 172.8(8)
C137 C138 C139 C140 0.5(13)
C137 C138 C139 C143 179.0(8)
C138 C139 C140 C141 -1.5(13)
C143 C139 C140 C141 180.0(9)
C139 C140 C141 C142 0.8(13)
C139 C140 C141 C144 -178.5(9)
C138 C137 C142 C141 -1.8(12)
B2 C137 C142 C141 -173.5(8)
C140 C141 C142 C137 0.9(13)
C144 C141 C142 C137 -179.8(9)
C140 C139 C143 F45 -35.5(14)
C138 C139 C143 F45 145.9(10)
C140 C139 C143 F44 -156.7(9)
C138 C139 C143 F44 24.8(14)
C140 C139 C143 F43 83.5(12)
C138 C139 C143 F43 -95.0(12)
C140 C141 C144 F50 179.9(16)
C142 C141 C144 F50 1(2)
C140 C141 C144 F48 -6(2)
C142 C141 C144 F48 175.1(15)
C140 C141 C144 F49 -44.9(17)
C142 C141 C144 F49 135.8(13)
C140 C141 C144 F47 137.3(11)
C142 C141 C144 F47 -42.0(15)
C140 C141 C144 F51 61.6(13)
C142 C141 C144 F51 -117.8(11)
C140 C141 C144 F46 -115.7(11)
C142 C141 C144 F46 65.0(13)
